data_7234122
loop_
_publ_author_name
'Norbani Abdullah'
'Nur Linahafizza Md Noor'
'Abdul Rahman Nordin'
'Malcolm A. Halcrow'
'Douglas R. MacFarlane'
'Manoj A. Lazar'
'Jennifer M. Pringle'
'Duncan W. Bruce'
'Bertrand Donnio'
'Benoit Heinrich'

_publ_section_title
;
 Spin-crossover, mesomorphic and thermoelectrical properties of cobalt(ii)
 complexes with alkylated N3-Schiff bases
;
_journal_name_full 'Journal of Materials Chemistry C'
_journal_page_first 2491
_journal_page_last 2499
_journal_paper_doi 10.1039/C4TC02923B
_journal_volume 3
_journal_year 2015
_chemical_formula_moiety 'C52 B6 Co F3 N7 O2'
_chemical_formula_sum 'C52 B6 Co F3 N7 O2'
_chemical_formula_weight 935.38
_space_group_crystal_system monoclinic
_space_group_IT_number 13
_space_group_name_Hall '-P 2yac'
_space_group_name_H-M_alt 'P 1 2/n 1'
_atom_sites_solution_hydrogens .
_cell_angle_alpha 90
_cell_angle_beta 107.6370(10)
_cell_angle_gamma 90
_cell_formula_units_Z 4
_cell_length_a 17.1066(13)
_cell_length_b 9.3515(7)
_cell_length_c 21.8195(16)
_cell_measurement_temperature 296(2)
_cell_volume 3326.4(4)
_computing_structure_refinement 'SHELXL-2013 (Sheldrick, 2013)'
_diffrn_ambient_temperature 296(2)
_diffrn_measured_fraction_theta_full 1.000
_diffrn_measured_fraction_theta_max 0.997
_diffrn_radiation_type MoK\a
_diffrn_radiation_wavelength 0.71073
_diffrn_reflns_av_R_equivalents 0.0670
_diffrn_reflns_av_unetI/netI 0.0512
_diffrn_reflns_Laue_measured_fraction_full 1.000
_diffrn_reflns_Laue_measured_fraction_max 0.997
_diffrn_reflns_limit_h_max 22
_diffrn_reflns_limit_h_min -22
_diffrn_reflns_limit_k_max 12
_diffrn_reflns_limit_k_min -12
_diffrn_reflns_limit_l_max 29
_diffrn_reflns_limit_l_min -29
_diffrn_reflns_number 44547
_diffrn_reflns_point_group_measured_fraction_full 1.000
_diffrn_reflns_point_group_measured_fraction_max 0.997
_diffrn_reflns_theta_full 25.242
_diffrn_reflns_theta_max 28.384
_diffrn_reflns_theta_min 1.333
_exptl_absorpt_coefficient_mu 0.602
_exptl_crystal_colour 'dark brown'
_exptl_crystal_density_diffrn 1.868
_exptl_crystal_description needle-like
_exptl_crystal_F_000 1844
_exptl_crystal_recrystallization_method 'Re-crystallisation from solvent: methanol'
_refine_diff_density_max 3.386
_refine_diff_density_min -6.904
_refine_diff_density_rms 0.500
_refine_ls_extinction_coef .
_refine_ls_extinction_method none
_refine_ls_goodness_of_fit_ref 5.398
_refine_ls_hydrogen_treatment undef
_refine_ls_matrix_type full
_refine_ls_number_parameters 640
_refine_ls_number_reflns 8316
_refine_ls_number_restraints 0
_refine_ls_restrained_S_all 5.398
_refine_ls_R_factor_all 0.3321
_refine_ls_R_factor_gt 0.2929
_refine_ls_shift/su_max 3.179
_refine_ls_shift/su_mean 0.424
_refine_ls_structure_factor_coef Fsqd
_refine_ls_weighting_details
;
 w=1/[\s^2^(Fo^2^)+(0.1000P)^2^]
 where P=(Fo^2^+2Fc^2^)/3
;
_refine_ls_weighting_scheme calc
_refine_ls_wR_factor_gt 0.6757
_refine_ls_wR_factor_ref 0.6942
_reflns_Friedel_coverage 0.000
_reflns_Friedel_fraction_full .
_reflns_Friedel_fraction_max .
_reflns_number_gt 5836
_reflns_number_total 8316
_reflns_threshold_expression 'I > 2\s(I)'
_cod_data_source_file J-Mater-Chem-C-2015-3-2491.cif
_cod_data_source_block a
_cod_original_sg_symbol_H-M 'P 2/n'
_cod_database_code 7234122
_shelx_space_group_comment
;
The symmetry employed for this shelxl refinement is uniquely defined
by the following loop, which should always be used as a source of
symmetry information in preference to the above space-group names.
They are only intended as comments.
;
_shelxl_version_number 2013-2

loop_
_space_group_symop_operation_xyz
'x, y, z'
'-x+1/2, y, -z+1/2'
'-x, -y, -z'
'x-1/2, -y, z-1/2'

loop_
_atom_site_label
_atom_site_type_symbol
_atom_site_fract_x
_atom_site_fract_y
_atom_site_fract_z
_atom_site_U_iso_or_equiv
_atom_site_adp_type
_atom_site_occupancy
_atom_site_site_symmetry_order
_atom_site_calc_flag
_atom_site_refinement_flags_posn
_atom_site_refinement_flags_adp
_atom_site_refinement_flags_occupancy
_atom_site_disorder_assembly
_atom_site_disorder_group
Co1 Co 0.78532(15) 0.7358(2) 0.79559(11) 0.0239(8) Uani 1 1 d . . . . .
F1 F 0.7757(10) 0.6251(16) 0.8396(7) 0.076(4) Uani 1 1 d . . . . .
F2 F 1.0430(11) 0.8838(18) 1.0218(8) 0.100(5) Uani 1 1 d . . . . .
F3 F 1.1173(14) 0.7288(18) 0.9928(9) 0.096(6) Uani 1 1 d . . . . .
O1S O 1.2274(17) 0.766(3) 1.1968(13) 0.123(10) Uani 1 1 d . . . . .
O1 O 0.7092(16) 1.067(3) 0.6380(10) 0.092(7) Uani 1 1 d . . . . .
N1 N 0.8364(10) 0.6256(16) 0.9179(9) 0.045(4) Uani 1 1 d . . . . .
N2 N 0.9130(9) 0.8133(16) 0.8972(8) 0.032(4) Uani 1 1 d . . . . .
N3 N 0.8661(12) 0.9132(19) 0.7832(11) 0.067(6) Uani 1 1 d . . . . .
N4 N 0.8089(8) 0.9042(14) 0.7135(5) 0.020(3) Uani 1 1 d . . . . .
N5 N 0.6623(8) 0.5588(13) 0.7489(5) 0.018(3) Uani 1 1 d . . . . .
N6 N 0.9094(14) 0.951(3) 0.5836(10) 0.061(6) Uani 1 1 d . . . . .
N7 N 0.8308(13) 1.0552(19) 0.0831(9) 0.048(4) Uani 1 1 d . . . . .
C1 C 0.7091(13) 0.537(2) 0.8149(10) 0.051(5) Uani 1 1 d . . . . .
C2 C 0.8925(16) 0.707(3) 0.9173(11) 0.054(6) Uani 1 1 d . . . . .
C3 C 0.8961(11) 0.6006(19) 0.9885(7) 0.032(4) Uani 1 1 d . . . . .
C4 C 1.050(2) 0.650(3) 1.0560(14) 0.068(8) Uani 1 1 d . . . . .
C5 C 1.1061(13) 0.793(3) 1.0485(9) 0.042(5) Uani 1 1 d . . . . .
C6 C 0.8544(18) 1.064(3) -0.0430(14) 0.076(8) Uani 1 1 d . . . . .
C7 C 0.9766(11) 0.809(2) 0.9676(7) 0.029(4) Uani 1 1 d . . . . .
C8 C 0.9253(12) 0.918(2) 0.8570(9) 0.035(4) Uani 1 1 d . . . . .
C9 C 0.8870(13) 1.007(2) 0.7540(11) 0.045(5) Uani 1 1 d . . . . .
C10 C 0.5950(9) 0.4616(17) 0.7174(8) 0.022(3) Uani 1 1 d . . . . .
C11 C 0.5147(11) 0.5473(19) 0.6863(9) 0.029(4) Uani 1 1 d . . . . .
C12 C 0.4476(13) 0.449(2) 0.6501(10) 0.040(5) Uani 1 1 d . . . . .
C13 C 0.5173(13) 0.449(2) 0.7361(10) 0.042(5) Uani 1 1 d . . . . .
C14 C 0.4441(13) 0.537(2) 0.7007(10) 0.042(5) Uani 1 1 d . . . . .
C15 C 0.3716(14) 0.447(3) 0.6576(10) 0.048(5) Uani 1 1 d . . . . .
C16 C 0.2999(13) 0.543(2) 0.6159(10) 0.042(5) Uani 1 1 d . . . . .
C17 C 0.2363(13) 0.538(2) 0.5272(9) 0.038(5) Uani 1 1 d . . . . .
C18 C 0.1647(13) 0.454(2) 0.4788(9) 0.036(4) Uani 1 1 d . . . . .
C19 C 0.0963(12) 0.550(2) 0.4384(9) 0.033(4) Uani 1 1 d . . . . .
C20 C 0.0272(13) 0.464(2) 0.3903(10) 0.041(5) Uani 1 1 d . . . . .
C21 C 0.0288(16) 0.548(3) 0.4374(11) 0.050(5) Uani 1 1 d . . . . .
C22 C 0.0965(14) 0.457(2) 0.4815(10) 0.045(5) Uani 1 1 d . . . . .
C23 C 0.1660(16) 0.548(3) 0.5245(11) 0.049(6) Uani 1 1 d . . . . .
C24 C 0.2328(13) 0.455(2) 0.5711(11) 0.041(5) Uani 1 1 d . . . . .
C25 C 0.3019(13) 0.451(2) 0.5681(9) 0.038(4) Uani 1 1 d . . . . .
C26 C 0.3733(13) 0.540(2) 0.6095(9) 0.041(5) Uani 1 1 d . . . . .
C27 C -0.0426(14) 0.552(3) 0.3490(9) 0.047(5) Uani 1 1 d . . . . .
C28 C -0.1153(15) 0.459(3) 0.3111(12) 0.060(6) Uani 1 1 d . . . . .
C29 C -0.1131(13) 0.551(3) 0.3584(10) 0.046(5) Uani 1 1 d . . . . .
C30 C -0.0439(14) 0.470(3) 0.3977(11) 0.051(6) Uani 1 1 d . . . . .
C31 C 0.5887(15) 0.545(3) 0.7760(11) 0.056(6) Uani 1 1 d . . . . .
C32 C 0.8131(14) 1.004(2) 0.6621(10) 0.038(5) Uani 1 1 d . . . . .
C33 C 0.9020(12) 0.930(2) 0.6992(9) 0.034(4) Uani 1 1 d . . . . .
C34 C 0.9072(14) 1.032(2) 0.6405(11) 0.048(5) Uani 1 1 d . . . . .
C35 C 0.8298(14) 1.022(2) 0.5502(9) 0.042(5) Uani 1 1 d . . . . .
C36 C 0.8399(14) 0.948(2) 0.4926(10) 0.042(5) Uani 1 1 d . . . . .
C37 C 0.9137(15) 0.965(3) 0.4678(10) 0.049(6) Uani 1 1 d . . . . .
C38 C 0.838(2) 1.035(3) 0.4357(15) 0.067(8) Uani 1 1 d . . . . .
C39 C 0.9119(12) 1.047(2) 0.5266(9) 0.033(4) Uani 1 1 d . . . . .
C40 C 0.8263(16) 0.922(3) 0.6018(11) 0.054(6) Uani 1 1 d . . . . .
C41 C 0.8373(16) 0.951(3) 0.3774(12) 0.053(6) Uani 1 1 d . . . . .
C42 C 0.8444(16) 1.058(3) 0.3189(11) 0.052(6) Uani 1 1 d . . . . .
C43 C 0.8417(17) 0.972(3) 0.2633(11) 0.058(6) Uani 1 1 d . . . . .
C44 C 0.8371(15) 0.967(2) 0.1411(10) 0.043(5) Uani 1 1 d . . . . .
C45 C 0.8289(14) 0.968(2) 0.0236(11) 0.043(5) Uani 1 1 d . . . . .
C46 C 0.8391(14) 1.061(2) 0.2009(10) 0.047(5) Uani 1 1 d . . . . .
C47 C 0.9128(14) 1.051(2) 0.4121(9) 0.045(5) Uani 1 1 d . . . . .
C48 C 0.8525(11) 0.824(2) 0.8227(9) 0.038(5) Uani 1 1 d . . . . .
C49 C 1.2075(18) 0.725(2) 1.0952(11) 0.054(6) Uani 1 1 d . . . . .
C50 C 1.1510(17) 0.756(3) 1.1090(13) 0.068(7) Uani 1 1 d . . . . .
C51 C 1.1000(16) 0.830(3) 1.1283(13) 0.079(9) Uani 1 1 d . . . . .
C52 C 0.7722(13) 0.538(2) 0.8949(10) 0.037(5) Uani 1 1 d . . . . .
B1 B 0.9643(13) 0.698(2) 1.0119(10) 0.031(4) Uani 1 1 d . . . . .
B2 B 0.9068(18) 0.969(3) 0.2347(13) 0.047(6) Uani 1 1 d . . . . .
B3 B 0.900(2) 1.051(3) 0.1745(15) 0.057(7) Uani 1 1 d . . . . .
B4 B 0.898(2) 0.961(3) 0.1163(13) 0.059(7) Uani 1 1 d . . . . .
B5 B 0.9101(17) 1.054(3) 0.2955(12) 0.042(6) Uani 1 1 d . . . . .
B6 B 0.9106(16) 0.964(3) 0.3492(11) 0.040(6) Uani 1 1 d . . . . .

loop_
_atom_site_aniso_label
_atom_site_aniso_U_11
_atom_site_aniso_U_22
_atom_site_aniso_U_33
_atom_site_aniso_U_23
_atom_site_aniso_U_13
_atom_site_aniso_U_12
Co1 0.0206(12) 0.0322(14) 0.0177(11) -0.0011(9) 0.0038(8) -0.0014(10)
F1 0.077(10) 0.099(10) 0.043(8) 0.003(7) 0.003(7) 0.022(8)
F2 0.101(12) 0.084(11) 0.109(11) 0.015(8) 0.024(9) 0.036(9)
F3 0.167(18) 0.067(12) 0.085(13) -0.004(9) 0.087(13) 0.004(11)
O1S 0.076(19) 0.18(3) 0.11(2) 0.044(17) 0.013(16) 0.056(16)
O1 0.114(19) 0.114(17) 0.066(14) -0.004(12) 0.056(13) -0.016(15)
N1 0.031(9) 0.013(8) 0.108(12) 0.017(7) 0.044(9) 0.007(7)
N2 0.027(8) 0.018(8) 0.062(10) 0.015(7) 0.031(8) 0.008(6)
N3 0.058(12) 0.018(10) 0.165(18) -0.033(10) 0.094(13) -0.023(8)
N4 0.013(6) 0.037(7) 0.007(5) 0.003(5) -0.004(5) -0.004(5)
N5 0.015(6) 0.027(7) 0.010(5) -0.004(5) 0.000(5) -0.008(5)
N6 0.051(13) 0.091(16) 0.044(12) 0.015(11) 0.017(10) 0.003(11)
N7 0.068(12) 0.038(10) 0.044(10) 0.004(8) 0.027(9) -0.003(9)
C1 0.059(11) 0.040(10) 0.081(12) 0.040(9) 0.062(10) 0.047(9)
C2 0.047(14) 0.061(15) 0.041(13) 0.000(11) -0.006(11) 0.002(12)
C3 0.039(10) 0.040(10) 0.017(7) -0.011(7) 0.008(7) -0.003(8)
C4 0.11(2) 0.035(14) 0.078(18) 0.008(12) 0.051(17) 0.006(14)
C5 0.030(11) 0.066(13) 0.024(9) -0.010(9) -0.002(8) 0.006(10)
C6 0.073(18) 0.037(14) 0.094(18) -0.016(12) -0.008(14) 0.004(13)
C7 0.030(9) 0.040(10) 0.008(6) -0.002(6) -0.007(6) -0.001(7)
C8 0.031(10) 0.038(11) 0.035(10) -0.005(8) 0.006(8) 0.011(8)
C9 0.037(11) 0.046(12) 0.049(12) -0.013(9) 0.009(9) -0.005(9)
C10 0.013(7) 0.018(8) 0.032(8) 0.004(6) 0.004(6) -0.004(6)
C11 0.023(9) 0.031(10) 0.034(9) -0.013(7) 0.010(7) -0.002(7)
C12 0.033(11) 0.041(11) 0.046(11) -0.003(9) 0.013(9) -0.004(9)
C13 0.041(12) 0.049(13) 0.040(11) -0.004(9) 0.015(9) -0.003(10)
C14 0.029(11) 0.043(12) 0.055(12) -0.003(9) 0.013(9) -0.006(9)
C15 0.033(12) 0.072(14) 0.036(11) -0.012(10) 0.005(9) -0.012(10)
C16 0.033(10) 0.047(12) 0.053(12) -0.002(9) 0.024(9) 0.010(9)
C17 0.035(12) 0.045(12) 0.030(10) -0.003(9) 0.003(8) -0.009(9)
C18 0.038(11) 0.039(11) 0.025(9) -0.002(8) 0.001(8) 0.006(9)
C19 0.027(10) 0.036(10) 0.035(10) 0.008(8) 0.007(8) 0.006(8)
C20 0.037(12) 0.045(12) 0.040(11) -0.005(9) 0.010(9) -0.006(9)
C21 0.064(15) 0.048(13) 0.044(12) 0.015(10) 0.025(11) 0.024(11)
C22 0.034(12) 0.048(13) 0.041(11) -0.006(10) -0.007(9) 0.007(10)
C23 0.050(14) 0.059(14) 0.037(12) -0.006(10) 0.010(10) -0.001(11)
C24 0.027(11) 0.040(11) 0.057(12) -0.007(9) 0.013(9) -0.006(9)
C25 0.047(12) 0.028(10) 0.038(10) 0.007(8) 0.014(9) 0.000(9)
C26 0.038(12) 0.046(12) 0.030(10) -0.004(9) 0.000(9) -0.003(9)
C27 0.040(13) 0.062(14) 0.027(10) -0.009(9) -0.010(9) -0.005(10)
C28 0.048(14) 0.072(17) 0.059(14) 0.013(13) 0.014(11) 0.012(12)
C29 0.032(11) 0.067(15) 0.038(12) 0.018(10) 0.008(9) 0.005(10)
C30 0.028(12) 0.084(17) 0.036(13) 0.001(11) 0.004(10) -0.016(11)
C31 0.038(13) 0.079(16) 0.041(11) 0.011(11) -0.002(9) 0.010(12)
C32 0.046(13) 0.041(12) 0.027(11) 0.012(9) 0.014(9) 0.000(10)
C33 0.038(11) 0.030(10) 0.038(10) 0.004(8) 0.018(8) -0.001(8)
C34 0.038(12) 0.055(13) 0.052(13) -0.004(10) 0.013(10) -0.014(10)
C35 0.064(13) 0.038(11) 0.027(10) 0.013(8) 0.018(9) 0.015(9)
C36 0.056(12) 0.027(11) 0.040(10) 0.003(8) 0.012(9) -0.003(9)
C37 0.057(14) 0.064(14) 0.027(11) 0.013(10) 0.015(10) 0.005(11)
C38 0.09(2) 0.061(17) 0.070(18) 0.008(14) 0.054(17) 0.016(16)
C39 0.034(10) 0.034(10) 0.027(9) 0.005(8) 0.001(8) -0.005(8)
C40 0.063(15) 0.064(15) 0.037(13) -0.013(11) 0.017(11) -0.003(12)
C41 0.059(15) 0.053(14) 0.044(13) 0.010(11) 0.009(11) -0.004(11)
C42 0.067(15) 0.057(14) 0.038(12) 0.016(10) 0.024(11) 0.002(12)
C43 0.073(17) 0.076(16) 0.036(12) 0.006(11) 0.029(12) -0.014(13)
C44 0.053(13) 0.038(12) 0.043(12) 0.001(9) 0.021(10) -0.013(10)
C45 0.050(13) 0.042(12) 0.044(12) -0.005(9) 0.026(10) -0.003(10)
C46 0.050(13) 0.053(13) 0.034(11) 0.012(9) 0.006(10) 0.001(10)
C47 0.040(12) 0.064(14) 0.024(10) -0.001(9) -0.001(8) -0.001(10)
C48 0.016(9) 0.062(13) 0.025(9) -0.021(9) -0.011(7) -0.013(9)
C49 0.10(2) 0.032(11) 0.044(11) -0.009(9) 0.045(13) 0.005(12)
C50 0.054(15) 0.082(17) 0.068(14) 0.062(13) 0.021(12) 0.000(13)
C51 0.042(13) 0.080(18) 0.078(17) -0.061(14) -0.039(12) 0.021(12)
C52 0.035(12) 0.044(12) 0.035(11) -0.007(9) 0.014(9) -0.004(10)
B1 0.027(11) 0.042(12) 0.033(10) -0.011(9) 0.022(9) -0.002(9)
B2 0.048(16) 0.057(16) 0.037(14) 0.004(12) 0.013(12) 0.013(13)
B3 0.059(18) 0.061(18) 0.050(17) 0.016(14) 0.016(14) 0.021(14)
B4 0.07(2) 0.060(18) 0.033(13) 0.001(12) 0.001(13) -0.017(15)
B5 0.047(15) 0.043(14) 0.037(13) 0.004(11) 0.014(11) -0.004(12)
B6 0.038(13) 0.054(14) 0.031(12) -0.006(10) 0.013(10) 0.015(11)

loop_
_atom_type_symbol
_atom_type_description
_atom_type_scat_dispersion_real
_atom_type_scat_dispersion_imag
_atom_type_scat_source
C C 0.0033 0.0016 'International Tables Vol C Tables 4.2.6.8 and 6.1.1.4'
N N 0.0061 0.0033 'International Tables Vol C Tables 4.2.6.8 and 6.1.1.4'
O O 0.0106 0.0060 'International Tables Vol C Tables 4.2.6.8 and 6.1.1.4'
B B 0.0013 0.0007 'International Tables Vol C Tables 4.2.6.8 and 6.1.1.4'
F F 0.0171 0.0103 'International Tables Vol C Tables 4.2.6.8 and 6.1.1.4'
Co Co 0.3494 0.9721 'International Tables Vol C Tables 4.2.6.8 and 6.1.1.4'

loop_
_geom_angle_atom_site_label_1
_geom_angle_atom_site_label_2
_geom_angle_atom_site_label_3
_geom_angle
_geom_angle_site_symmetry_1
_geom_angle_site_symmetry_3
C48 Co1 F1 112.6(11) . .
C48 Co1 Co1 126.7(9) . 2_656
F1 Co1 Co1 120.3(6) . 2_656
C48 Co1 N4 95.8(10) . 2_656
F1 Co1 N4 109.9(7) . 2_656
Co1 Co1 N4 72.9(3) 2_656 2_656
C48 Co1 N5 103.6(9) . 2_656
F1 Co1 N5 84.3(7) . 2_656
Co1 Co1 N5 76.6(3) 2_656 2_656
N4 Co1 N5 149.4(4) 2_656 2_656
C48 Co1 N3 31.6(10) . .
F1 Co1 N3 143.9(9) . .
Co1 Co1 N3 95.2(6) 2_656 .
N4 Co1 N3 85.5(6) 2_656 .
N5 Co1 N3 98.8(6) 2_656 .
C48 Co1 C1 144.4(11) . .
F1 Co1 C1 31.8(8) . .
Co1 Co1 C1 88.7(6) 2_656 .
N4 Co1 C1 98.6(5) 2_656 .
N5 Co1 C1 79.1(5) 2_656 .
N3 Co1 C1 175.1(8) . .
Co1 F1 C1 114.5(12) . .
Co1 F1 C52 167.2(14) . .
C1 F1 C52 75.8(14) . .
Co1 F1 N1 120.1(12) . .
C1 F1 N1 124.9(14) . .
C52 F1 N1 49.0(11) . .
C5 F2 C7 110.5(16) . .
C5 F2 C6 57.0(14) . 3_776
C7 F2 C6 141.3(17) . 3_776
C2 N1 C52 158(2) . .
C2 N1 C3 80.0(17) . .
C52 N1 C3 119.2(16) . .
C2 N1 F1 103.4(17) . .
C52 N1 F1 56.2(13) . .
C3 N1 F1 170.9(14) . .
C2 N2 C8 163(2) . .
C2 N2 C7 79.3(16) . .
C8 N2 C7 116.1(15) . .
C2 N2 C48 104.5(18) . .
C8 N2 C48 59.9(13) . .
C7 N2 C48 175.7(15) . .
C9 N3 C48 170(2) . .
C9 N3 N4 73.7(17) . .
C48 N3 N4 116.2(16) . .
C9 N3 C8 108.0(19) . .
C48 N3 C8 62.2(15) . .
N4 N3 C8 178.3(17) . .
C9 N3 Co1 155(2) . .
C48 N3 Co1 35.0(9) . .
N4 N3 Co1 81.2(9) . .
C8 N3 Co1 97.2(13) . .
N3 N4 C32 123.5(14) . .
N3 N4 C9 43.8(11) . .
C32 N4 C9 79.7(13) . .
N3 N4 C33 80.0(11) . .
C32 N4 C33 61.0(12) . .
C9 N4 C33 51.7(10) . .
N3 N4 Co1 110.8(9) . 2_656
C32 N4 Co1 125.6(11) . 2_656
C9 N4 Co1 154.4(10) . 2_656
C33 N4 Co1 140.1(10) . 2_656
C1 N5 C10 120.1(14) . .
C1 N5 C31 82.9(12) . .
C10 N5 C31 60.9(12) . .
C1 N5 Co1 111.5(11) . 2_656
C10 N5 Co1 128.0(9) . 2_656
C31 N5 Co1 135.0(12) . 2_656
C34 N6 C35 86.0(18) . .
C34 N6 C39 113.3(19) . .
C35 N6 C39 65.8(14) . .
C34 N6 C40 67.9(15) . .
C35 N6 C40 56.8(15) . .
C39 N6 C40 122.5(18) . .
B4 N7 C44 52.8(17) . .
B4 N7 C45 84.8(17) . .
C44 N7 C45 113.8(17) . .
B4 N7 B3 49.2(15) . .
C44 N7 B3 42.8(13) . .
C45 N7 B3 134.0(18) . .
N5 C1 F1 116.7(15) . .
N5 C1 C52 170.5(18) . .
F1 C1 C52 54.4(13) . .
N5 C1 C31 51.1(11) . .
F1 C1 C31 140.8(15) . .
C52 C1 C31 132.4(14) . .
N5 C1 Co1 83.0(9) . .
F1 C1 Co1 33.7(8) . .
C52 C1 Co1 87.9(13) . .
C31 C1 Co1 116.7(11) . .
N2 C2 N1 148(2) . .
N2 C2 C7 60.5(15) . .
N1 C2 C7 144(2) . .
N2 C2 C3 147(2) . .
N1 C2 C3 58.6(15) . .
C7 C2 C3 87.5(13) . .
N2 C2 B1 104.7(19) . .
N1 C2 B1 101.3(19) . .
C7 C2 B1 44.4(10) . .
C3 C2 B1 43.2(10) . .
B1 C3 N1 117.5(16) . .
B1 C3 C2 76.8(14) . .
N1 C3 C2 41.4(10) . .
B1 C4 C5 99.7(18) . .
B1 C4 C50 133.9(19) . .
C5 C4 C50 41.6(11) . .
F2 C5 C50 136(2) . .
F2 C5 F3 101.0(16) . .
C50 C5 F3 123(2) . .
F2 C5 C6 74.3(17) . 3_776
C50 C5 C6 100(2) . 3_776
F3 C5 C6 97.1(19) . 3_776
F2 C5 C4 97.7(18) . .
C50 C5 C4 82.8(19) . .
F3 C5 C4 88.9(17) . .
C6 C5 C4 171(2) 3_776 .
F2 C5 C51 91.3(16) . .
C50 C5 C51 45.0(16) . .
F3 C5 C51 165(2) . .
C6 C5 C51 93.6(18) 3_776 .
C4 C5 C51 81.8(17) . .
F2 C5 C49 161.4(19) . .
C50 C5 C49 37.9(14) . .
F3 C5 C49 88.8(16) . .
C6 C5 C49 88.9(16) 3_776 .
C4 C5 C49 98.3(17) . .
C51 C5 C49 81.6(13) . .
C5 C6 F2 48.7(12) 3_776 3_776
C5 C6 C45 135(2) 3_776 .
F2 C6 C45 112.4(17) 3_776 .
B1 C7 F2 91.9(13) . .
B1 C7 N2 117.2(16) . .
F2 C7 N2 149.5(16) . .
B1 C7 C2 77.3(15) . .
F2 C7 C2 168.3(16) . .
N2 C7 C2 40.2(10) . .
N2 C8 C48 68.9(14) . .
N2 C8 N3 116.2(17) . .
C48 C8 N3 47.5(12) . .
N3 C9 C33 102.9(18) . .
N3 C9 N4 62.5(15) . .
C33 C9 N4 66.3(12) . .
N3 C9 C32 108.6(18) . .
C33 C9 C32 53.3(12) . .
N4 C9 C32 46.1(9) . .
N5 C10 C13 123.5(15) . .
N5 C10 C31 62.3(13) . .
C13 C10 C31 61.4(14) . .
N5 C10 C11 110.4(13) . .
C13 C10 C11 54.9(12) . .
C31 C10 C11 80.0(13) . .
C14 C11 C13 66.1(15) . .
C14 C11 C12 58.6(14) . .
C13 C11 C12 81.2(15) . .
C14 C11 C10 126.9(18) . .
C13 C11 C10 60.8(13) . .
C12 C11 C10 110.4(15) . .
C14 C11 C31 96.8(16) . .
C13 C11 C31 51.0(13) . .
C12 C11 C31 132.2(17) . .
C10 C11 C31 49.3(11) . .
C15 C12 C14 69.0(15) . .
C15 C12 C11 123.7(18) . .
C14 C12 C11 55.2(13) . .
C15 C12 C26 55.4(15) . .
C14 C12 C26 84.5(16) . .
C11 C12 C26 109.1(16) . .
C15 C12 C13 102.7(17) . .
C14 C12 C13 51.7(13) . .
C11 C12 C13 47.5(12) . .
C26 C12 C13 136.2(17) . .
C11 C13 C14 54.7(13) . .
C11 C13 C10 64.3(13) . .
C14 C13 C10 119.0(17) . .
C11 C13 C31 83.9(16) . .
C14 C13 C31 111.4(19) . .
C10 C13 C31 59.9(14) . .
C11 C13 C12 51.3(11) . .
C14 C13 C12 46.7(12) . .
C10 C13 C12 94.3(14) . .
C31 C13 C12 135.2(18) . .
C11 C14 C12 66.3(15) . .
C11 C14 C13 59.3(14) . .
C12 C14 C13 81.5(16) . .
C11 C14 C15 120.3(19) . .
C12 C14 C15 54.5(14) . .
C13 C14 C15 113.6(19) . .
C11 C14 C26 94.8(16) . .
C12 C14 C26 51.4(13) . .
C13 C14 C26 132.8(17) . .
C15 C14 C26 43.3(12) . .
C12 C15 C26 69.8(17) . .
C12 C15 C14 56.6(14) . .
C26 C15 C14 85.4(17) . .
C12 C15 C16 122(2) . .
C26 C15 C16 52.2(14) . .
C14 C15 C16 112.3(19) . .
C12 C15 C25 101.3(17) . .
C26 C15 C25 51.2(12) . .
C14 C15 C25 136.5(18) . .
C16 C15 C25 43.7(11) . .
C26 C16 C25 70.0(16) . .
C26 C16 C24 119.3(18) . .
C25 C16 C24 49.3(14) . .
C26 C16 C15 56.1(15) . .
C25 C16 C15 83.5(16) . .
C24 C16 C15 111.9(18) . .
C26 C16 C17 99.4(16) . .
C25 C16 C17 49.3(13) . .
C24 C16 C17 40.7(12) . .
C15 C16 C17 132.8(16) . .
C23 C17 C24 79(2) . .
C23 C17 C25 131(2) . .
C24 C17 C25 52.2(15) . .
C23 C17 C18 55.4(16) . .
C24 C17 C18 89.7(18) . .
C25 C17 C18 115.7(18) . .
C23 C17 C16 107.7(19) . .
C24 C17 C16 51.9(14) . .
C25 C17 C16 45.2(11) . .
C18 C17 C16 141.6(17) . .
C22 C18 C23 74.9(19) . .
C22 C18 C19 54.6(16) . .
C23 C18 C19 83.1(17) . .
C22 C18 C17 122(2) . .
C23 C18 C17 47.7(15) . .
C19 C18 C17 113.7(17) . .
C22 C18 C24 103.4(17) . .
C23 C18 C24 50.7(14) . .
C19 C18 C24 133.8(16) . .
C17 C18 C24 38.7(11) . .
C21 C19 C22 77.4(19) . .
C21 C19 C20 54.7(17) . .
C22 C19 C20 88.8(17) . .
C21 C19 C18 126(2) . .
C22 C19 C18 49.1(14) . .
C20 C19 C18 112.4(16) . .
C21 C19 C23 110.3(19) . .
C22 C19 C23 53.4(14) . .
C20 C19 C23 142.2(17) . .
C18 C19 C23 43.9(11) . .
C30 C20 C21 70(2) . .
C30 C20 C27 55.8(17) . .
C21 C20 C27 88.0(18) . .
C30 C20 C19 117(2) . .
C21 C20 C19 46.6(15) . .
C27 C20 C19 115.1(18) . .
C30 C20 C22 100.2(18) . .
C21 C20 C22 50.0(14) . .
C27 C20 C22 137.9(18) . .
C19 C20 C22 40.1(11) . .
C19 C21 C20 78.7(19) . .
C19 C21 C30 133(2) . .
C20 C21 C30 54.6(17) . .
C19 C21 C22 55.1(16) . .
C20 C21 C22 89.6(18) . .
C30 C21 C22 116(2) . .
C19 C21 C27 110(2) . .
C20 C21 C27 50.7(15) . .
C30 C21 C27 42.6(13) . .
C22 C21 C27 140.2(19) . .
C18 C22 C19 76.4(19) . .
C18 C22 C21 124(2) . .
C19 C22 C21 47.4(14) . .
C18 C22 C23 56.6(16) . .
C19 C22 C23 84.4(18) . .
C21 C22 C23 112(2) . .
C18 C22 C20 104.4(19) . .
C19 C22 C20 51.2(13) . .
C21 C22 C20 40.4(12) . .
C23 C22 C20 135.6(19) . .
C17 C23 C18 76.8(19) . .
C17 C23 C22 125(2) . .
C18 C23 C22 48.5(15) . .
C17 C23 C24 52.3(16) . .
C18 C23 C24 87.9(18) . .
C22 C23 C24 111.9(19) . .
C17 C23 C19 111.9(19) . .
C18 C23 C19 53.0(13) . .
C22 C23 C19 42.1(12) . .
C24 C23 C19 140.8(18) . .
C25 C24 C17 72.7(18) . .
C25 C24 C16 59.1(15) . .
C17 C24 C16 87.4(18) . .
C25 C24 C23 122(2) . .
C17 C24 C23 48.9(15) . .
C16 C24 C23 112.7(18) . .
C25 C24 C18 103.2(18) . .
C17 C24 C18 51.6(14) . .
C16 C24 C18 138.9(18) . .
C23 C24 C18 41.4(11) . .
C24 C25 C16 71.6(17) . .
C24 C25 C17 55.1(16) . .
C16 C25 C17 85.5(17) . .
C24 C25 C26 125(2) . .
C16 C25 C26 53.3(14) . .
C17 C25 C26 112.6(17) . .
C24 C25 C15 104.9(18) . .
C16 C25 C15 52.8(13) . .
C17 C25 C15 138.2(17) . .
C26 C25 C15 44.2(11) . .
C16 C26 C15 71.7(17) . .
C16 C26 C25 56.7(15) . .
C15 C26 C25 84.6(16) . .
C16 C26 C12 126(2) . .
C15 C26 C12 54.8(14) . .
C25 C26 C12 113.9(17) . .
C16 C26 C14 102.0(17) . .
C15 C26 C14 51.3(12) . .
C25 C26 C14 135.9(17) . .
C12 C26 C14 44.2(11) . .
C29 C27 C30 67.4(18) . .
C29 C27 C20 121(2) . .
C30 C27 C20 53.2(15) . .
C29 C27 C28 55.4(17) . .
C30 C27 C28 84.0(19) . .
C20 C27 C28 112(2) . .
C29 C27 C21 100.3(18) . .
C30 C27 C21 49.2(14) . .
C20 C27 C21 41.4(11) . .
C28 C27 C21 133(2) . .
C29 C28 C27 52.5(16) . .
C29 C28 C30 48.7(15) . .
C27 C28 C30 43.1(13) . .
C27 C29 C28 72.1(19) . .
C27 C29 C30 57.4(16) . .
C28 C29 C30 87(2) . .
C20 C30 C27 71.0(19) . .
C20 C30 C29 126(2) . .
C27 C30 C29 55.2(16) . .
C20 C30 C21 55.3(16) . .
C27 C30 C21 88.3(19) . .
C29 C30 C21 119(2) . .
C20 C30 C28 102.6(19) . .
C27 C30 C28 53.0(14) . .
C29 C30 C28 43.9(14) . .
C21 C30 C28 141(2) . .
C10 C31 N5 56.8(11) . .
C10 C31 C13 58.7(13) . .
N5 C31 C13 115.3(18) . .
C10 C31 C1 90.7(14) . .
N5 C31 C1 46.1(9) . .
C13 C31 C1 139.5(19) . .
C10 C31 C11 50.6(10) . .
N5 C31 C11 88.4(13) . .
C13 C31 C11 45.1(11) . .
C1 C31 C11 134.0(16) . .
N4 C32 C40 112.0(17) . .
N4 C32 C33 67.0(12) . .
C40 C32 C33 82.2(16) . .
N4 C32 O1 99.0(15) . .
C40 C32 O1 106.9(16) . .
C33 C32 O1 165.8(16) . .
N4 C32 C34 122.3(17) . .
C40 C32 C34 59.9(14) . .
C33 C32 C34 55.3(12) . .
O1 C32 C34 138.7(15) . .
N4 C32 C9 54.2(10) . .
C40 C32 C9 128.5(18) . .
C33 C32 C9 46.3(10) . .
O1 C32 C9 123.6(15) . .
C34 C32 C9 85.4(14) . .
C9 C33 C34 114.7(17) . .
C9 C33 C32 80.4(15) . .
C34 C33 C32 68.1(13) . .
C9 C33 N4 61.9(11) . .
C34 C33 N4 120.0(15) . .
C32 C33 N4 51.9(10) . .
N6 C34 C33 112.9(18) . .
N6 C34 C40 60.0(14) . .
C33 C34 C40 79.1(14) . .
N6 C34 C32 113.4(17) . .
C33 C34 C32 56.6(12) . .
C40 C34 C32 53.3(12) . .
N6 C34 C35 47.6(12) . .
C33 C34 C35 124.7(16) . .
C40 C34 C35 45.7(11) . .
C32 C34 C35 82.9(13) . .
C40 C35 N6 65.6(15) . .
C40 C35 C36 113.0(18) . .
N6 C35 C36 83.3(16) . .
C40 C35 C39 124.2(18) . .
N6 C35 C39 58.7(13) . .
C36 C35 C39 58.4(13) . .
C40 C35 C34 56.6(13) . .
N6 C35 C34 46.4(12) . .
C36 C35 C34 129.5(17) . .
C39 C35 C34 86.0(13) . .
C38 C36 C35 118.1(19) . .
C38 C36 C37 56.8(16) . .
C35 C36 C37 124.6(19) . .
C38 C36 C39 83.2(18) . .
C35 C36 C39 66.0(14) . .
C37 C36 C39 58.6(14) . .
C38 C37 C47 63.8(17) . .
C38 C37 C39 86.3(19) . .
C47 C37 C39 116(2) . .
C38 C37 C36 60.0(17) . .
C47 C37 C36 124(2) . .
C39 C37 C36 61.2(14) . .
C38 C37 C41 47.7(15) . .
C47 C37 C41 51.4(13) . .
C39 C37 C41 134.0(19) . .
C36 C37 C41 88.8(17) . .
C37 C38 C36 63.2(18) . .
C37 C38 C41 87(2) . .
C36 C38 C41 115(2) . .
C37 C38 C47 58.9(17) . .
C36 C38 C47 122(2) . .
C41 C38 C47 63.5(17) . .
C37 C38 C39 48.4(15) . .
C36 C38 C39 49.7(14) . .
C41 C38 C39 135(2) . .
C47 C38 C39 89.4(19) . .
C37 C39 C36 60.2(14) . .
C37 C39 N6 113.8(17) . .
C36 C39 N6 79.9(14) . .
C37 C39 C35 115.8(17) . .
C36 C39 C35 55.6(13) . .
N6 C39 C35 55.5(12) . .
C37 C39 C38 45.4(13) . .
C36 C39 C38 47.1(12) . .
N6 C39 C38 127.0(17) . .
C35 C39 C38 87.8(14) . .
C35 C40 N6 57.6(15) . .
C35 C40 C32 112.1(19) . .
N6 C40 C32 118.8(19) . .
C35 C40 C34 77.7(17) . .
N6 C40 C34 52.0(14) . .
C32 C40 C34 66.8(14) . .
C38 C41 B6 120(2) . .
C38 C41 C47 59.1(17) . .
B6 C41 C47 60.5(16) . .
C38 C41 C42 111(2) . .
B6 C41 C42 52.7(15) . .
C47 C41 C42 76.8(16) . .
C38 C41 C37 45.1(15) . .
B6 C41 C37 91.2(17) . .
C47 C41 C37 45.7(12) . .
C42 C41 C37 122.5(18) . .
B5 C42 B6 62.0(19) . .
B5 C42 C43 59.4(18) . .
B6 C42 C43 82(2) . .
B5 C42 C41 122(2) . .
B6 C42 C41 60.2(16) . .
C43 C42 C41 108.5(19) . .
B5 C42 C47 94.9(19) . .
B6 C42 C47 51.4(14) . .
C43 C42 C47 133(2) . .
C41 C42 C47 50.0(12) . .
B5 C43 B2 66(2) . .
B5 C43 C42 57.5(18) . .
B2 C43 C42 123(2) . .
B5 C43 C46 86.9(19) . .
B2 C43 C46 57.3(16) . .
C42 C43 C46 114(2) . .
B5 C43 B6 49.3(15) . .
B2 C43 B6 96(2) . .
C42 C43 B6 48.6(14) . .
C46 C43 B6 136(2) . .
B4 C44 B3 69(2) . .
B4 C44 N7 62.3(17) . .
B3 C44 N7 88.9(19) . .
B4 C44 C46 124(2) . .
B3 C44 C46 54.1(18) . .
N7 C44 C46 112.2(17) . .
B4 C44 B2 97(2) . .
B3 C44 B2 47.5(17) . .
N7 C44 B2 136.3(18) . .
C46 C44 B2 45.5(12) . .
N7 C45 C6 116.7(16) . .
N7 C45 B4 46.0(13) . .
C6 C45 B4 126.4(18) . .
B3 C46 B2 65(2) . .
B3 C46 C44 54.7(19) . .
B2 C46 C44 84.4(18) . .
B3 C46 C43 121(2) . .
B2 C46 C43 56.0(17) . .
C44 C46 C43 114.2(18) . .
B3 C46 B5 97(2) . .
B2 C46 B5 48.2(15) . .
C44 C46 B5 132.6(18) . .
C43 C46 B5 42.7(13) . .
C37 C47 C38 57.4(17) . .
C37 C47 C41 82.9(18) . .
C38 C47 C41 57.3(17) . .
C37 C47 B6 116(2) . .
C38 C47 B6 116(2) . .
C41 C47 B6 58.9(16) . .
C37 C47 C42 136.1(19) . .
C38 C47 C42 93.2(18) . .
C41 C47 C42 53.2(12) . .
B6 C47 C42 44.9(12) . .
N3 C48 Co1 113.4(16) . .
N3 C48 C8 70.3(16) . .
Co1 C48 C8 176.0(18) . .
N3 C48 N2 121.4(18) . .
Co1 C48 N2 125.1(17) . .
C8 C48 N2 51.2(10) . .
C50 C49 C5 47.2(17) . .
C49 C50 C51 161(3) . .
C49 C50 C5 95(2) . .
C51 C50 C5 87(2) . .
C49 C50 C4 112(3) . .
C51 C50 C4 84.4(19) . .
C5 C50 C4 55.6(16) . .
C50 C51 C5 48.4(16) . .
N1 C52 F1 74.8(15) . .
N1 C52 C1 124.5(18) . .
F1 C52 C1 49.7(11) . .
C3 B1 C7 118.3(17) . .
C3 B1 C4 123(2) . .
C7 B1 C4 108.4(18) . .
C3 B1 C2 60.0(13) . .
C7 B1 C2 58.4(12) . .
C4 B1 C2 142.8(18) . .
C43 B2 C46 66.6(19) . .
C43 B2 B3 121(2) . .
C46 B2 B3 54.0(17) . .
C43 B2 B5 56.0(17) . .
C46 B2 B5 87(2) . .
B3 B2 B5 118(2) . .
C43 B2 C44 98(2) . .
C46 B2 C44 50.1(14) . .
B3 B2 C44 41.7(16) . .
B5 B2 C44 137(2) . .
C46 B3 C44 71(2) . .
C46 B3 B2 61.4(19) . .
C44 B3 B2 91(2) . .
C46 B3 B4 125(3) . .
C44 B3 B4 54(2) . .
B2 B3 B4 115(3) . .
C46 B3 N7 97(2) . .
C44 B3 N7 48.3(14) . .
B2 B3 N7 139(3) . .
B4 B3 N7 46.6(15) . .
C44 B4 N7 65(2) . .
C44 B4 B3 57(2) . .
N7 B4 B3 84(2) . .
C44 B4 C45 97(2) . .
N7 B4 C45 49.3(12) . .
B3 B4 C45 133(2) . .
C42 B5 C43 63.1(19) . .
C42 B5 B6 61.1(17) . .
C43 B5 B6 83(2) . .
C42 B5 B2 121(2) . .
C43 B5 B2 58.3(18) . .
B6 B5 B2 113(2) . .
C42 B5 C46 94.2(19) . .
C43 B5 C46 50.4(14) . .
B6 B5 C46 134(2) . .
B2 B5 C46 45.0(14) . .
C42 B6 B5 56.9(17) . .
C42 B6 C41 67.1(17) . .
B5 B6 C41 124(2) . .
C42 B6 C47 83.7(17) . .
B5 B6 C47 113(2) . .
C41 B6 C47 60.6(15) . .
C42 B6 C43 49.3(15) . .
B5 B6 C43 47.2(15) . .
C41 B6 C43 93.5(18) . .
C47 B6 C43 132.9(19) . .

loop_
_geom_bond_atom_site_label_1
_geom_bond_atom_site_label_2
_geom_bond_distance
_geom_bond_site_symmetry_2
Co1 C48 1.393(19) .
Co1 F1 1.454(15) .
Co1 Co1 1.990(5) 2_656
Co1 N4 2.219(13) 2_656
Co1 N5 2.239(13) 2_656
Co1 N3 2.228(18) .
Co1 C1 2.38(2) .
F1 C1 1.38(3) .
F1 C52 1.47(3) .
F1 N1 1.71(2) .
F2 C5 1.36(3) .
F2 C7 1.54(2) .
F2 C6 1.74(3) 3_776
F3 C5 1.42(3) .
O1 C32 1.79(3) .
N1 C2 1.23(3) .
N1 C52 1.34(3) .
N1 C3 1.59(2) .
N2 C2 1.18(3) .
N2 C8 1.37(2) .
N2 C7 1.59(2) .
N2 C48 1.64(2) .
N3 C9 1.20(3) .
N3 C48 1.27(3) .
N3 N4 1.54(3) .
N3 C8 1.62(3) .
N4 C32 1.48(2) .
N4 C9 1.67(2) .
N4 C33 1.73(2) .
N4 Co1 2.219(13) 2_656
N5 C1 1.43(2) .
N5 C10 1.464(19) .
N5 C31 1.55(3) .
N5 Co1 2.239(13) 2_656
N6 C34 1.46(3) .
N6 C35 1.49(3) .
N6 C39 1.55(3) .
N6 C40 1.61(3) .
N7 B4 1.45(4) .
N7 C44 1.48(3) .
N7 C45 1.53(3) .
N7 B3 1.99(4) .
C1 C52 1.75(3) .
C1 C31 1.98(3) .
C2 C7 1.80(3) .
C2 C3 1.83(3) .
C2 B1 2.06(3) .
C3 B1 1.45(3) .
C4 B1 1.55(4) .
C4 C5 1.68(4) .
C4 C50 2.03(4) .
C5 C50 1.36(3) .
C5 C6 1.52(4) 3_776
C5 C51 1.81(4) .
C5 C49 1.84(3) .
C6 C5 1.52(4) 3_776
C6 F2 1.74(3) 3_776
C6 C45 1.87(4) .
C7 B1 1.48(3) .
C8 C48 1.52(3) .
C9 C33 1.48(3) .
C9 C32 2.02(3) .
C10 C13 1.51(3) .
C10 C31 1.53(3) .
C10 C11 1.56(2) .
C11 C14 1.34(3) .
C11 C13 1.41(3) .
C11 C12 1.50(3) .
C11 C31 1.98(3) .
C12 C15 1.36(3) .
C12 C14 1.39(3) .
C12 C26 1.56(3) .
C12 C13 1.89(3) .
C13 C14 1.50(3) .
C13 C31 1.55(3) .
C14 C15 1.56(3) .
C14 C26 1.99(3) .
C15 C26 1.37(3) .
C15 C16 1.57(3) .
C15 C25 1.96(3) .
C16 C26 1.31(3) .
C16 C25 1.36(3) .
C16 C24 1.50(3) .
C16 C17 1.91(3) .
C17 C23 1.19(3) .
C17 C24 1.25(3) .
C17 C25 1.45(3) .
C17 C18 1.56(3) .
C18 C22 1.19(3) .
C18 C23 1.32(3) .
C18 C19 1.52(3) .
C18 C24 2.00(3) .
C19 C21 1.15(3) .
C19 C22 1.28(3) .
C19 C20 1.55(3) .
C19 C23 1.90(3) .
C20 C30 1.28(3) .
C20 C21 1.29(3) .
C20 C27 1.51(3) .
C20 C22 1.99(3) .
C21 C30 1.47(3) .
C21 C22 1.52(3) .
C21 C27 1.95(3) .
C22 C23 1.53(3) .
C23 C24 1.55(3) .
C24 C25 1.20(3) .
C25 C26 1.53(3) .
C27 C29 1.28(3) .
C27 C30 1.32(3) .
C27 C28 1.54(3) .
C28 C29 1.33(4) .
C28 C30 1.92(3) .
C29 C30 1.44(3) .
C32 C40 1.59(3) .
C32 C33 1.64(3) .
C32 C34 1.83(3) .
C33 C34 1.62(3) .
C34 C40 1.72(3) .
C34 C35 2.02(3) .
C35 C40 1.48(3) .
C35 C36 1.49(3) .
C35 C39 1.65(3) .
C36 C38 1.48(3) .
C36 C37 1.52(3) .
C36 C39 1.54(3) .
C37 C38 1.43(4) .
C37 C47 1.45(3) .
C37 C39 1.50(3) .
C37 C41 2.01(3) .
C38 C41 1.49(4) .
C38 C47 1.52(4) .
C38 C39 2.00(4) .
C41 B6 1.56(4) .
C41 C47 1.59(3) .
C41 C42 1.66(3) .
C42 B5 1.37(4) .
C42 B6 1.43(3) .
C42 C43 1.45(3) .
C42 C47 2.02(3) .
C43 B5 1.40(4) .
C43 B2 1.43(4) .
C43 C46 1.58(3) .
C43 B6 1.89(3) .
C44 B4 1.30(4) .
C44 B3 1.35(4) .
C44 C46 1.56(3) .
C44 B2 2.03(4) .
C45 B4 2.01(3) .
C46 B3 1.34(4) .
C46 B2 1.45(3) .
C46 B5 2.05(3) .
C47 B6 1.59(3) .
C49 C50 1.13(4) .
C50 C51 1.28(4) .
B2 B3 1.49(4) .
B2 B5 1.53(4) .
B3 B4 1.51(4) .
B5 B6 1.44(3) .

loop_
_geom_torsion_atom_site_label_1
_geom_torsion_atom_site_label_2
_geom_torsion_atom_site_label_3
_geom_torsion_atom_site_label_4
_geom_torsion
_geom_torsion_site_symmetry_1
_geom_torsion_site_symmetry_2
_geom_torsion_site_symmetry_3
_geom_torsion_site_symmetry_4
C48 Co1 F1 C1 179.0(14) . . . .
Co1 Co1 F1 C1 -7.7(15) 2_656 . . .
N4 Co1 F1 C1 73.6(13) 2_656 . . .
N5 Co1 F1 C1 -78.6(12) 2_656 . . .
N3 Co1 F1 C1 -175.7(11) . . . .
C48 Co1 F1 C52 37(7) . . . .
Co1 Co1 F1 C52 -150(6) 2_656 . . .
N4 Co1 F1 C52 -69(7) 2_656 . . .
N5 Co1 F1 C52 139(7) 2_656 . . .
N3 Co1 F1 C52 42(7) . . . .
C1 Co1 F1 C52 -142(7) . . . .
C48 Co1 F1 N1 6.8(17) . . . .
Co1 Co1 F1 N1 -179.9(9) 2_656 . . .
N4 Co1 F1 N1 -98.6(12) 2_656 . . .
N5 Co1 F1 N1 109.3(12) 2_656 . . .
N3 Co1 F1 N1 12(2) . . . .
C1 Co1 F1 N1 -172(2) . . . .
Co1 F1 N1 C2 -16(2) . . . .
C1 F1 N1 C2 172.7(19) . . . .
C52 F1 N1 C2 173(2) . . . .
Co1 F1 N1 C52 171.5(17) . . . .
C1 F1 N1 C52 0.2(18) . . . .
C9 N3 N4 C32 -1(2) . . . .
C48 N3 N4 C32 176.7(18) . . . .
Co1 N3 N4 C32 175.6(15) . . . .
C48 N3 N4 C9 178(2) . . . .
Co1 N3 N4 C9 177.0(15) . . . .
C9 N3 N4 C33 43.6(14) . . . .
C48 N3 N4 C33 -138.3(18) . . . .
Co1 N3 N4 C33 -139.4(9) . . . .
C9 N3 N4 Co1 -176.4(14) . . . 2_656
C48 N3 N4 Co1 2(2) . . . 2_656
Co1 N3 N4 Co1 0.6(8) . . . 2_656
C10 N5 C1 F1 174.7(14) . . . .
C31 N5 C1 F1 -135.1(17) . . . .
Co1 N5 C1 F1 0.6(17) 2_656 . . .
C10 N5 C1 C31 -50.2(15) . . . .
Co1 N5 C1 C31 135.8(14) 2_656 . . .
C10 N5 C1 Co1 176.9(12) . . . .
C31 N5 C1 Co1 -132.9(12) . . . .
Co1 N5 C1 Co1 2.9(8) 2_656 . . .
Co1 F1 C1 N5 4(2) . . . .
C52 F1 C1 N5 176.0(17) . . . .
N1 F1 C1 N5 175.8(13) . . . .
Co1 F1 C1 C52 -171.9(16) . . . .
N1 F1 C1 C52 -0.2(14) . . . .
Co1 F1 C1 C31 -56(3) . . . .
C52 F1 C1 C31 116(2) . . . .
N1 F1 C1 C31 116(2) . . . .
C52 F1 C1 Co1 171.9(16) . . . .
N1 F1 C1 Co1 172(2) . . . .
C8 N2 C2 N1 -54(10) . . . .
C7 N2 C2 N1 147(5) . . . .
C48 N2 C2 N1 -35(5) . . . .
C8 N2 C2 C7 158(7) . . . .
C48 N2 C2 C7 177.9(15) . . . .
C8 N2 C2 C3 176(4) . . . .
C7 N2 C2 C3 18(4) . . . .
C48 N2 C2 C3 -164(3) . . . .
C8 N2 C2 B1 163(6) . . . .
C7 N2 C2 B1 4.8(14) . . . .
C48 N2 C2 B1 -177.3(13) . . . .
C52 N1 C2 N2 56(9) . . . .
C3 N1 C2 N2 -150(5) . . . .
F1 N1 C2 N2 38(5) . . . .
C52 N1 C2 C7 -177(4) . . . .
C3 N1 C2 C7 -23(3) . . . .
F1 N1 C2 C7 166(3) . . . .
C52 N1 C2 C3 -154(6) . . . .
F1 N1 C2 C3 -171.4(14) . . . .
C52 N1 C2 B1 -161(5) . . . .
C3 N1 C2 B1 -7.2(13) . . . .
F1 N1 C2 B1 -178.5(12) . . . .
C2 N1 C3 B1 11(2) . . . .
C52 N1 C3 B1 -179.2(18) . . . .
C52 N1 C3 C2 169(2) . . . .
N2 C2 C3 B1 -19(4) . . . .
N1 C2 C3 B1 -169.7(19) . . . .
C7 C2 C3 B1 -3.1(13) . . . .
N2 C2 C3 N1 151(5) . . . .
C7 C2 C3 N1 167(2) . . . .
B1 C2 C3 N1 169.7(19) . . . .
C7 F2 C5 C50 -134(3) . . . .
C6 F2 C5 C50 88(3) 3_776 . . .
C7 F2 C5 F3 44(2) . . . .
C6 F2 C5 F3 -94(2) 3_776 . . .
C7 F2 C5 C6 138.6(18) . . . 3_776
C7 F2 C5 C4 -46.1(19) . . . .
C6 F2 C5 C4 175(2) 3_776 . . .
C7 F2 C5 C51 -128.0(17) . . . .
C6 F2 C5 C51 93.4(18) 3_776 . . .
C7 F2 C5 C49 165(5) . . . .
C6 F2 C5 C49 26(6) 3_776 . . .
B1 C4 C5 F2 14.4(19) . . . .
C50 C4 C5 F2 -136(2) . . . .
B1 C4 C5 C50 150(2) . . . .
B1 C4 C5 F3 -86.5(19) . . . .
C50 C4 C5 F3 123(2) . . . .
B1 C4 C5 C51 104.7(17) . . . .
C50 C4 C5 C51 -45.4(16) . . . .
B1 C4 C5 C49 -175.2(16) . . . .
C50 C4 C5 C49 34.7(15) . . . .
C5 F2 C7 B1 59.1(19) . . . .
C6 F2 C7 B1 122(2) 3_776 . . .
C5 F2 C7 N2 -137(3) . . . .
C6 F2 C7 N2 -75(4) 3_776 . . .
C5 F2 C7 C2 81(8) . . . .
C6 F2 C7 C2 143(7) 3_776 . . .
C2 N2 C7 B1 -7(2) . . . .
C8 N2 C7 B1 179.4(16) . . . .
C2 N2 C7 F2 -169(3) . . . .
C8 N2 C7 F2 18(4) . . . .
C8 N2 C7 C2 -173(2) . . . .
N2 C2 C7 B1 173(2) . . . .
N1 C2 C7 B1 23(4) . . . .
C3 C2 C7 B1 3.0(13) . . . .
N2 C2 C7 F2 151(8) . . . .
N1 C2 C7 F2 0(11) . . . .
C3 C2 C7 F2 -19(8) . . . .
B1 C2 C7 F2 -22(8) . . . .
N1 C2 C7 N2 -151(4) . . . .
C3 C2 C7 N2 -170(2) . . . .
B1 C2 C7 N2 -173(2) . . . .
C2 N2 C8 C48 22(7) . . . .
C7 N2 C8 C48 178.2(16) . . . .
C2 N2 C8 N3 18(8) . . . .
C7 N2 C8 N3 174.2(14) . . . .
C48 N2 C8 N3 -3.9(14) . . . .
C9 N3 C8 N2 -177.0(17) . . . .
C48 N3 C8 N2 5.0(18) . . . .
Co1 N3 C8 N2 5.8(17) . . . .
C9 N3 C8 C48 178(2) . . . .
Co1 N3 C8 C48 0.8(12) . . . .
C48 N3 C9 C33 136(12) . . . .
N4 N3 C9 C33 -54.3(15) . . . .
C8 N3 C9 C33 125.4(16) . . . .
Co1 N3 C9 C33 -61(4) . . . .
C48 N3 C9 N4 -170(13) . . . .
C8 N3 C9 N4 179.7(16) . . . .
Co1 N3 C9 N4 -7(4) . . . .
C48 N3 C9 C32 -169(12) . . . .
N4 N3 C9 C32 0.9(14) . . . .
C8 N3 C9 C32 -179.4(14) . . . .
Co1 N3 C9 C32 -6(5) . . . .
C32 N4 C9 N3 178.8(18) . . . .
C33 N4 C9 N3 -120.1(18) . . . .
Co1 N4 C9 N3 8(3) 2_656 . . .
N3 N4 C9 C33 120.1(18) . . . .
C32 N4 C9 C33 -61.1(13) . . . .
Co1 N4 C9 C33 128(2) 2_656 . . .
N3 N4 C9 C32 -178.8(18) . . . .
C33 N4 C9 C32 61.1(13) . . . .
Co1 N4 C9 C32 -171(3) 2_656 . . .
C1 N5 C10 C13 66(2) . . . .
C31 N5 C10 C13 5.5(18) . . . .
Co1 N5 C10 C13 -120.7(16) 2_656 . . .
C1 N5 C10 C31 60.8(16) . . . .
Co1 N5 C10 C31 -126.2(15) 2_656 . . .
C1 N5 C10 C11 126.9(15) . . . .
C31 N5 C10 C11 66.2(15) . . . .
Co1 N5 C10 C11 -60.1(16) 2_656 . . .
N5 C10 C11 C14 -119(2) . . . .
C13 C10 C11 C14 -1(2) . . . .
C31 C10 C11 C14 -63(2) . . . .
N5 C10 C11 C13 -117.3(17) . . . .
C31 C10 C11 C13 -62.0(15) . . . .
N5 C10 C11 C12 176.0(14) . . . .
C13 C10 C11 C12 -66.7(17) . . . .
C31 C10 C11 C12 -128.7(18) . . . .
N5 C10 C11 C31 -55.3(14) . . . .
C13 C10 C11 C31 62.0(15) . . . .
C14 C11 C12 C15 8(2) . . . .
C13 C11 C12 C15 75(2) . . . .
C10 C11 C12 C15 130(2) . . . .
C31 C11 C12 C15 77(3) . . . .
C13 C11 C12 C14 67.3(16) . . . .
C10 C11 C12 C14 121.6(19) . . . .
C31 C11 C12 C14 69(2) . . . .
C14 C11 C12 C26 68.6(18) . . . .
C13 C11 C12 C26 135.9(18) . . . .
C10 C11 C12 C26 -169.8(15) . . . .
C31 C11 C12 C26 137.1(19) . . . .
C14 C11 C12 C13 -67.3(16) . . . .
C10 C11 C12 C13 54.2(14) . . . .
C31 C11 C12 C13 1.2(18) . . . .
C12 C11 C13 C14 -59.4(14) . . . .
C10 C11 C13 C14 -178.8(17) . . . .
C31 C11 C13 C14 121.7(18) . . . .
C14 C11 C13 C10 178.8(17) . . . .
C12 C11 C13 C10 119.4(15) . . . .
C31 C11 C13 C10 -59.5(13) . . . .
C14 C11 C13 C31 -121.7(18) . . . .
C12 C11 C13 C31 178.8(17) . . . .
C10 C11 C13 C31 59.5(13) . . . .
C14 C11 C13 C12 59.4(14) . . . .
C10 C11 C13 C12 -119.4(15) . . . .
C31 C11 C13 C12 -178.8(17) . . . .
N5 C10 C13 C11 92.6(17) . . . .
C31 C10 C13 C11 98.2(16) . . . .
N5 C10 C13 C14 94(2) . . . .
C31 C10 C13 C14 99(2) . . . .
C11 C10 C13 C14 1.1(16) . . . .
N5 C10 C13 C31 -5.5(18) . . . .
C11 C10 C13 C31 -98.2(16) . . . .
N5 C10 C13 C12 135.6(15) . . . .
C31 C10 C13 C12 141.2(18) . . . .
C11 C10 C13 C12 43.0(12) . . . .
C15 C12 C13 C11 -124(2) . . . .
C14 C12 C13 C11 -74.7(17) . . . .
C26 C12 C13 C11 -72(3) . . . .
C15 C12 C13 C14 -49.8(19) . . . .
C11 C12 C13 C14 74.7(17) . . . .
C26 C12 C13 C14 3(2) . . . .
C15 C12 C13 C10 -176.4(17) . . . .
C14 C12 C13 C10 -126.7(19) . . . .
C11 C12 C13 C10 -52.0(14) . . . .
C26 C12 C13 C10 -124(2) . . . .
C15 C12 C13 C31 -126(3) . . . .
C14 C12 C13 C31 -76(3) . . . .
C11 C12 C13 C31 -2(2) . . . .
C26 C12 C13 C31 -73(4) . . . .
C13 C11 C14 C12 -94.2(16) . . . .
C10 C11 C14 C12 -93(2) . . . .
C31 C11 C14 C12 -136.0(16) . . . .
C12 C11 C14 C13 94.2(16) . . . .
C10 C11 C14 C13 1.3(19) . . . .
C31 C11 C14 C13 -41.7(14) . . . .
C13 C11 C14 C15 -101(2) . . . .
C12 C11 C14 C15 -6.7(19) . . . .
C10 C11 C14 C15 -100(2) . . . .
C31 C11 C14 C15 -142.7(19) . . . .
C13 C11 C14 C26 -138.1(16) . . . .
C12 C11 C14 C26 -43.9(13) . . . .
C10 C11 C14 C26 -136.8(17) . . . .
C31 C11 C14 C26 -179.9(13) . . . .
C15 C12 C14 C11 -173(2) . . . .
C26 C12 C14 C11 -117.9(17) . . . .
C13 C12 C14 C11 60.1(14) . . . .
C15 C12 C14 C13 127.1(19) . . . .
C11 C12 C14 C13 -60.1(14) . . . .
C26 C12 C14 C13 -177.9(17) . . . .
C11 C12 C14 C15 173(2) . . . .
C26 C12 C14 C15 55.0(15) . . . .
C13 C12 C14 C15 -127.1(19) . . . .
C15 C12 C14 C26 -55.0(15) . . . .
C11 C12 C14 C26 117.9(17) . . . .
C13 C12 C14 C26 177.9(17) . . . .
C10 C13 C14 C11 -1.2(18) . . . .
C31 C13 C14 C11 65.3(19) . . . .
C12 C13 C14 C11 -67.4(15) . . . .
C11 C13 C14 C12 67.4(15) . . . .
C10 C13 C14 C12 66(2) . . . .
C31 C13 C14 C12 132.6(19) . . . .
C11 C13 C14 C15 112(2) . . . .
C10 C13 C14 C15 111(2) . . . .
C31 C13 C14 C15 177.7(18) . . . .
C12 C13 C14 C15 45.1(16) . . . .
C11 C13 C14 C26 65(2) . . . .
C10 C13 C14 C26 64(3) . . . .
C31 C13 C14 C26 130(2) . . . .
C12 C13 C14 C26 -2.2(18) . . . .
C14 C12 C15 C26 98.0(17) . . . .
C11 C12 C15 C26 91(2) . . . .
C13 C12 C15 C26 138.0(17) . . . .
C11 C12 C15 C14 -7(2) . . . .
C26 C12 C15 C14 -98.0(17) . . . .
C13 C12 C15 C14 40.0(15) . . . .
C14 C12 C15 C16 97(2) . . . .
C11 C12 C15 C16 90(3) . . . .
C26 C12 C15 C16 -0.9(18) . . . .
C13 C12 C15 C16 137.1(19) . . . .
C14 C12 C15 C25 139.0(18) . . . .
C11 C12 C15 C25 131.9(19) . . . .
C26 C12 C15 C25 41.0(13) . . . .
C13 C12 C15 C25 179.0(13) . . . .
C11 C14 C15 C12 8(2) . . . .
C13 C14 C15 C12 -59(2) . . . .
C26 C14 C15 C12 68.8(17) . . . .
C11 C14 C15 C26 -61(2) . . . .
C12 C14 C15 C26 -68.8(17) . . . .
C13 C14 C15 C26 -128(2) . . . .
C11 C14 C15 C16 -107(2) . . . .
C12 C14 C15 C16 -115(2) . . . .
C13 C14 C15 C16 -174.0(17) . . . .
C26 C14 C15 C16 -45.8(16) . . . .
C11 C14 C15 C25 -62(3) . . . .
C12 C14 C15 C25 -69(3) . . . .
C13 C14 C15 C25 -129(2) . . . .
C26 C14 C15 C25 -0.4(19) . . . .
C12 C15 C16 C26 1(2) . . . .
C14 C15 C16 C26 65(2) . . . .
C25 C15 C16 C26 -70.3(16) . . . .
C12 C15 C16 C25 71(2) . . . .
C26 C15 C16 C25 70.3(16) . . . .
C14 C15 C16 C25 134.9(19) . . . .
C12 C15 C16 C24 113(2) . . . .
C26 C15 C16 C24 111(2) . . . .
C14 C15 C16 C24 176.0(17) . . . .
C25 C15 C16 C24 41.1(15) . . . .
C12 C15 C16 C17 70(3) . . . .
C26 C15 C16 C17 69(2) . . . .
C14 C15 C16 C17 134(2) . . . .
C25 C15 C16 C17 -1.1(18) . . . .
C23 C17 C18 C22 -7(3) . . . .
C24 C17 C18 C22 69(3) . . . .
C25 C17 C18 C22 116(2) . . . .
C16 C17 C18 C22 67(4) . . . .
C24 C17 C18 C23 76(2) . . . .
C25 C17 C18 C23 123(2) . . . .
C16 C17 C18 C23 74(3) . . . .
C23 C17 C18 C19 55(2) . . . .
C24 C17 C18 C19 131.3(19) . . . .
C25 C17 C18 C19 178.3(17) . . . .
C16 C17 C18 C19 129(2) . . . .
C23 C17 C18 C24 -76(2) . . . .
C25 C17 C18 C24 47.0(16) . . . .
C16 C17 C18 C24 -2(2) . . . .
C22 C18 C19 C21 -5(3) . . . .
C23 C18 C19 C21 -82(3) . . . .
C17 C18 C19 C21 -119(3) . . . .
C24 C18 C19 C21 -79(3) . . . .
C23 C18 C19 C22 -76(2) . . . .
C17 C18 C19 C22 -114(2) . . . .
C24 C18 C19 C22 -73(2) . . . .
C22 C18 C19 C20 -67(2) . . . .
C23 C18 C19 C20 -143.5(19) . . . .
C17 C18 C19 C20 179.0(17) . . . .
C24 C18 C19 C20 -140(2) . . . .
C22 C18 C19 C23 76(2) . . . .
C17 C18 C19 C23 -37.6(16) . . . .
C24 C18 C19 C23 3.0(18) . . . .
C21 C19 C20 C30 -2(2) . . . .
C22 C19 C20 C30 73(2) . . . .
C18 C19 C20 C30 117(2) . . . .
C23 C19 C20 C30 75(3) . . . .
C22 C19 C20 C21 75(2) . . . .
C18 C19 C20 C21 120(2) . . . .
C23 C19 C20 C21 77(3) . . . .
C21 C19 C20 C27 60(2) . . . .
C22 C19 C20 C27 136(2) . . . .
C18 C19 C20 C27 179.8(18) . . . .
C23 C19 C20 C27 138(2) . . . .
C21 C19 C20 C22 -75(2) . . . .
C18 C19 C20 C22 44.1(15) . . . .
C23 C19 C20 C22 2(2) . . . .
C22 C19 C21 C20 -97.5(18) . . . .
C18 C19 C21 C20 -93(2) . . . .
C23 C19 C21 C20 -140.3(18) . . . .
C22 C19 C21 C30 -95(3) . . . .
C20 C19 C21 C30 3(3) . . . .
C18 C19 C21 C30 -91(3) . . . .
C23 C19 C21 C30 -138(3) . . . .
C20 C19 C21 C22 97.5(18) . . . .
C18 C19 C21 C22 4(2) . . . .
C23 C19 C21 C22 -42.8(16) . . . .
C22 C19 C21 C27 -138(2) . . . .
C20 C19 C21 C27 -40.4(16) . . . .
C18 C19 C21 C27 -134(2) . . . .
C23 C19 C21 C27 179.3(15) . . . .
C30 C20 C21 C19 178(2) . . . .
C27 C20 C21 C19 -128.1(19) . . . .
C22 C20 C21 C19 54.4(16) . . . .
C27 C20 C21 C30 54.1(17) . . . .
C19 C20 C21 C30 -178(2) . . . .
C22 C20 C21 C30 -123(2) . . . .
C30 C20 C21 C22 123(2) . . . .
C27 C20 C21 C22 177.4(19) . . . .
C19 C20 C21 C22 -54.4(16) . . . .
C30 C20 C21 C27 -54.1(17) . . . .
C19 C20 C21 C27 128.1(19) . . . .
C22 C20 C21 C27 -177.4(19) . . . .
C23 C18 C22 C19 92.3(18) . . . .
C17 C18 C22 C19 98(2) . . . .
C24 C18 C22 C19 134.7(16) . . . .
C23 C18 C22 C21 96(3) . . . .
C19 C18 C22 C21 4(2) . . . .
C17 C18 C22 C21 102(3) . . . .
C24 C18 C22 C21 139(2) . . . .
C19 C18 C22 C23 -92.3(18) . . . .
C17 C18 C22 C23 5(2) . . . .
C24 C18 C22 C23 42.4(15) . . . .
C23 C18 C22 C20 135.6(18) . . . .
C19 C18 C22 C20 43.3(14) . . . .
C17 C18 C22 C20 140.9(18) . . . .
C24 C18 C22 C20 177.9(13) . . . .
C21 C19 C22 C18 176(2) . . . .
C20 C19 C22 C18 121.6(18) . . . .
C23 C19 C22 C18 -57.0(16) . . . .
C20 C19 C22 C21 -54.0(17) . . . .
C18 C19 C22 C21 -176(2) . . . .
C23 C19 C22 C21 127(2) . . . .
C21 C19 C22 C23 -127(2) . . . .
C20 C19 C22 C23 178.5(17) . . . .
C18 C19 C22 C23 57.0(16) . . . .
C21 C19 C22 C20 54.0(16) . . . .
C18 C19 C22 C20 -121.6(18) . . . .
C23 C19 C22 C20 -178.5(17) . . . .
C19 C21 C22 C18 -5(3) . . . .
C20 C21 C22 C18 71(3) . . . .
C30 C21 C22 C18 121(3) . . . .
C27 C21 C22 C18 74(4) . . . .
C20 C21 C22 C19 76(2) . . . .
C30 C21 C22 C19 126(3) . . . .
C27 C21 C22 C19 80(3) . . . .
C19 C21 C22 C23 59(2) . . . .
C20 C21 C22 C23 135(2) . . . .
C30 C21 C22 C23 -175(2) . . . .
C27 C21 C22 C23 138(3) . . . .
C19 C21 C22 C20 -76(2) . . . .
C30 C21 C22 C20 49.5(19) . . . .
C27 C21 C22 C20 3(2) . . . .
C24 C17 C23 C18 -97.6(18) . . . .
C25 C17 C23 C18 -96(3) . . . .
C16 C17 C23 C18 -141.1(18) . . . .
C24 C17 C23 C22 -92(3) . . . .
C25 C17 C23 C22 -90(3) . . . .
C18 C17 C23 C22 6(2) . . . .
C16 C17 C23 C22 -136(2) . . . .
C25 C17 C23 C24 2(2) . . . .
C18 C17 C23 C24 97.6(18) . . . .
C16 C17 C23 C24 -43.5(15) . . . .
C24 C17 C23 C19 -138(2) . . . .
C25 C17 C23 C19 -136(2) . . . .
C18 C17 C23 C19 -40.5(15) . . . .
C16 C17 C23 C19 178.4(14) . . . .
C22 C18 C23 C17 174(2) . . . .
C19 C18 C23 C17 -131.1(19) . . . .
C24 C18 C23 C17 51.8(16) . . . .
C19 C18 C23 C22 55.1(15) . . . .
C17 C18 C23 C22 -174(2) . . . .
C24 C18 C23 C22 -122(2) . . . .
C22 C18 C23 C24 122(2) . . . .
C19 C18 C23 C24 177.2(17) . . . .
C17 C18 C23 C24 -51.8(16) . . . .
C22 C18 C23 C19 -55.1(15) . . . .
C17 C18 C23 C19 131.1(19) . . . .
C24 C18 C23 C19 -177.2(17) . . . .
C18 C22 C23 C17 -7(3) . . . .
C19 C22 C23 C17 -85(3) . . . .
C21 C22 C23 C17 -124(3) . . . .
C20 C22 C23 C17 -83(4) . . . .
C19 C22 C23 C18 -77.3(19) . . . .
C21 C22 C23 C18 -117(2) . . . .
C20 C22 C23 C18 -76(3) . . . .
C18 C22 C23 C24 -66(2) . . . .
C19 C22 C23 C24 -143(2) . . . .
C21 C22 C23 C24 177.7(19) . . . .
C20 C22 C23 C24 -141(2) . . . .
C18 C22 C23 C19 77.3(19) . . . .
C21 C22 C23 C19 -39.2(16) . . . .
C20 C22 C23 C19 1.6(19) . . . .
C21 C19 C23 C17 174(2) . . . .
C22 C19 C23 C17 118(3) . . . .
C20 C19 C23 C17 116(3) . . . .
C18 C19 C23 C17 52(2) . . . .
C21 C19 C23 C18 122(2) . . . .
C22 C19 C23 C18 66.1(19) . . . .
C20 C19 C23 C18 64(3) . . . .
C21 C19 C23 C22 56(2) . . . .
C20 C19 C23 C22 -2(3) . . . .
C18 C19 C23 C22 -66.1(19) . . . .
C21 C19 C23 C24 117(3) . . . .
C22 C19 C23 C24 62(3) . . . .
C20 C19 C23 C24 59(4) . . . .
C18 C19 C23 C24 -4(3) . . . .
C23 C17 C24 C25 178(2) . . . .
C18 C17 C24 C25 123.5(18) . . . .
C16 C17 C24 C25 -58.4(15) . . . .
C23 C17 C24 C16 -123.5(19) . . . .
C25 C17 C24 C16 58.4(15) . . . .
C18 C17 C24 C16 -178.2(16) . . . .
C25 C17 C24 C23 -178(2) . . . .
C18 C17 C24 C23 -54.7(16) . . . .
C16 C17 C24 C23 123.5(19) . . . .
C23 C17 C24 C18 54.7(16) . . . .
C25 C17 C24 C18 -123.5(18) . . . .
C16 C17 C24 C18 178.2(16) . . . .
C26 C16 C24 C25 3(2) . . . .
C15 C16 C24 C25 -59.5(19) . . . .
C17 C16 C24 C25 71.4(18) . . . .
C26 C16 C24 C17 -69(2) . . . .
C25 C16 C24 C17 -71.4(18) . . . .
C15 C16 C24 C17 -130.9(19) . . . .
C26 C16 C24 C23 -112(2) . . . .
C25 C16 C24 C23 -114(2) . . . .
C15 C16 C24 C23 -173.9(18) . . . .
C17 C16 C24 C23 -43.0(17) . . . .
C26 C16 C24 C18 -71(3) . . . .
C25 C16 C24 C18 -74(3) . . . .
C15 C16 C24 C18 -133(2) . . . .
C17 C16 C24 C18 -2.2(19) . . . .
C17 C23 C24 C25 -2(2) . . . .
C18 C23 C24 C25 73(3) . . . .
C22 C23 C24 C25 116(2) . . . .
C19 C23 C24 C25 76(4) . . . .
C18 C23 C24 C17 75(2) . . . .
C22 C23 C24 C17 118(2) . . . .
C19 C23 C24 C17 79(3) . . . .
C17 C23 C24 C16 65(2) . . . .
C18 C23 C24 C16 140(2) . . . .
C22 C23 C24 C16 -177.4(18) . . . .
C19 C23 C24 C16 143(3) . . . .
C17 C23 C24 C18 -75(2) . . . .
C22 C23 C24 C18 43.1(16) . . . .
C19 C23 C24 C18 4(2) . . . .
C17 C24 C25 C16 97.5(17) . . . .
C23 C24 C25 C16 99(2) . . . .
C18 C24 C25 C16 139.7(17) . . . .
C16 C24 C25 C17 -97.5(17) . . . .
C23 C24 C25 C17 1.6(19) . . . .
C18 C24 C25 C17 42.1(14) . . . .
C17 C24 C25 C26 95(2) . . . .
C16 C24 C25 C26 -3(2) . . . .
C23 C24 C25 C26 97(3) . . . .
C18 C24 C25 C26 137.1(18) . . . .
C17 C24 C25 C15 139.0(18) . . . .
C16 C24 C25 C15 41.5(15) . . . .
C23 C24 C25 C15 140.7(19) . . . .
C18 C24 C25 C15 -178.8(13) . . . .
C26 C16 C25 C24 -177(2) . . . .
C15 C16 C25 C24 126.4(19) . . . .
C17 C16 C25 C24 -54.6(16) . . . .
C26 C16 C25 C17 -122.7(18) . . . .
C24 C16 C25 C17 54.6(16) . . . .
C15 C16 C25 C17 -178.9(17) . . . .
C24 C16 C25 C26 177(2) . . . .
C15 C16 C25 C26 -56.2(14) . . . .
C17 C16 C25 C26 122.7(18) . . . .
C26 C16 C25 C15 56.2(14) . . . .
C24 C16 C25 C15 -126.4(19) . . . .
C17 C16 C25 C15 178.9(17) . . . .
C23 C17 C25 C24 -2(3) . . . .
C18 C17 C25 C24 -68(2) . . . .
C16 C17 C25 C24 70.7(18) . . . .
C23 C17 C25 C16 -73(3) . . . .
C24 C17 C25 C16 -70.7(18) . . . .
C18 C17 C25 C16 -138.4(19) . . . .
C23 C17 C25 C26 -120(3) . . . .
C24 C17 C25 C26 -118(2) . . . .
C18 C17 C25 C26 174.7(17) . . . .
C16 C17 C25 C26 -46.9(16) . . . .
C23 C17 C25 C15 -74(4) . . . .
C24 C17 C25 C15 -72(3) . . . .
C18 C17 C25 C15 -140(2) . . . .
C16 C17 C25 C15 -1(2) . . . .
C25 C16 C26 C15 -95.7(16) . . . .
C24 C16 C26 C15 -98(2) . . . .
C17 C16 C26 C15 -136.0(17) . . . .
C24 C16 C26 C25 -2.3(18) . . . .
C15 C16 C26 C25 95.7(16) . . . .
C17 C16 C26 C25 -40.3(13) . . . .
C25 C16 C26 C12 -97(2) . . . .
C24 C16 C26 C12 -99(3) . . . .
C15 C16 C26 C12 -1(2) . . . .
C17 C16 C26 C12 -137.0(19) . . . .
C25 C16 C26 C14 -137.7(17) . . . .
C24 C16 C26 C14 -140.0(18) . . . .
C15 C16 C26 C14 -42.0(14) . . . .
C17 C16 C26 C14 -178.0(13) . . . .
C12 C15 C26 C16 -179(2) . . . .
C14 C15 C26 C16 -123.0(18) . . . .
C25 C15 C26 C16 56.6(15) . . . .
C12 C15 C26 C25 124.3(17) . . . .
C14 C15 C26 C25 -179.7(17) . . . .
C16 C15 C26 C25 -56.6(15) . . . .
C14 C15 C26 C12 56.0(14) . . . .
C16 C15 C26 C12 179(2) . . . .
C25 C15 C26 C12 -124.3(17) . . . .
C12 C15 C26 C14 -56.0(14) . . . .
C16 C15 C26 C14 123.0(18) . . . .
C25 C15 C26 C14 179.7(17) . . . .
C24 C25 C26 C16 3(2) . . . .
C17 C25 C26 C16 65(2) . . . .
C15 C25 C26 C16 -71.6(18) . . . .
C24 C25 C26 C15 75(3) . . . .
C16 C25 C26 C15 71.6(18) . . . .
C17 C25 C26 C15 137(2) . . . .
C24 C25 C26 C12 122(2) . . . .
C16 C25 C26 C12 119(2) . . . .
C17 C25 C26 C12 -175.6(17) . . . .
C15 C25 C26 C12 47.5(16) . . . .
C24 C25 C26 C14 74(3) . . . .
C16 C25 C26 C14 71(2) . . . .
C17 C25 C26 C14 137(2) . . . .
C15 C25 C26 C14 -0.4(19) . . . .
C15 C12 C26 C16 1(2) . . . .
C14 C12 C26 C16 -67(2) . . . .
C11 C12 C26 C16 -117(2) . . . .
C13 C12 C26 C16 -69(3) . . . .
C14 C12 C26 C15 -68.2(17) . . . .
C11 C12 C26 C15 -118(2) . . . .
C13 C12 C26 C15 -71(2) . . . .
C15 C12 C26 C25 -64(2) . . . .
C14 C12 C26 C25 -132.2(19) . . . .
C11 C12 C26 C25 177.6(16) . . . .
C13 C12 C26 C25 -135(2) . . . .
C15 C12 C26 C14 68.2(17) . . . .
C11 C12 C26 C14 -50.2(15) . . . .
C13 C12 C26 C14 -2.3(19) . . . .
C30 C20 C27 C29 -2(2) . . . .
C21 C20 C27 C29 -69(3) . . . .
C19 C20 C27 C29 -108(3) . . . .
C22 C20 C27 C29 -66(4) . . . .
C21 C20 C27 C30 -67(2) . . . .
C19 C20 C27 C30 -106(2) . . . .
C22 C20 C27 C30 -64(3) . . . .
C30 C20 C27 C28 -64(2) . . . .
C21 C20 C27 C28 -131(2) . . . .
C19 C20 C27 C28 -170.1(19) . . . .
C22 C20 C27 C28 -128(2) . . . .
C30 C20 C27 C21 67(2) . . . .
C19 C20 C27 C21 -39.2(17) . . . .
C22 C20 C27 C21 3(2) . . . .
C30 C27 C28 C29 67(2) . . . .
C20 C27 C28 C29 113(2) . . . .
C21 C27 C28 C29 70(3) . . . .
C29 C27 C28 C30 -67(2) . . . .
C20 C27 C28 C30 46.2(18) . . . .
C21 C27 C28 C30 3(2) . . . .
C30 C27 C29 C28 -99(2) . . . .
C20 C27 C29 C28 -97(2) . . . .
C21 C27 C29 C28 -135.8(19) . . . .
C20 C27 C29 C30 2(2) . . . .
C28 C27 C29 C30 99(2) . . . .
C21 C27 C29 C30 -37.3(16) . . . .
C30 C28 C29 C27 56.5(16) . . . .
C27 C28 C29 C30 -56.5(16) . . . .
C21 C20 C30 C27 101.5(19) . . . .
C19 C20 C30 C27 103(2) . . . .
C22 C20 C30 C27 142.1(18) . . . .
C21 C20 C30 C29 103(3) . . . .
C27 C20 C30 C29 2(2) . . . .
C19 C20 C30 C29 105(3) . . . .
C22 C20 C30 C29 144(2) . . . .
C27 C20 C30 C21 -101.5(19) . . . .
C19 C20 C30 C21 1.9(18) . . . .
C22 C20 C30 C21 40.6(15) . . . .
C21 C20 C30 C28 145(2) . . . .
C27 C20 C30 C28 43.1(16) . . . .
C19 C20 C30 C28 146.5(18) . . . .
C22 C20 C30 C28 -174.8(15) . . . .
C29 C27 C30 C20 178(2) . . . .
C28 C27 C30 C20 123(2) . . . .
C21 C27 C30 C20 -53.6(15) . . . .
C20 C27 C30 C29 -178(2) . . . .
C28 C27 C30 C29 -55.0(17) . . . .
C21 C27 C30 C29 128(2) . . . .
C29 C27 C30 C21 -128(2) . . . .
C20 C27 C30 C21 53.6(15) . . . .
C28 C27 C30 C21 177(2) . . . .
C29 C27 C30 C28 55.0(17) . . . .
C20 C27 C30 C28 -123(2) . . . .
C21 C27 C30 C28 -177(2) . . . .
C27 C29 C30 C20 -2(3) . . . .
C28 C29 C30 C20 68(3) . . . .
C28 C29 C30 C27 70(2) . . . .
C27 C29 C30 C21 64(2) . . . .
C28 C29 C30 C21 135(2) . . . .
C27 C29 C30 C28 -70(2) . . . .
C19 C21 C30 C20 -3(3) . . . .
C22 C21 C30 C20 -69(2) . . . .
C27 C21 C30 C20 68(2) . . . .
C19 C21 C30 C27 -71(3) . . . .
C20 C21 C30 C27 -68(2) . . . .
C22 C21 C30 C27 -137(2) . . . .
C19 C21 C30 C29 -119(3) . . . .
C20 C21 C30 C29 -116(3) . . . .
C22 C21 C30 C29 175(2) . . . .
C27 C21 C30 C29 -48(2) . . . .
C19 C21 C30 C28 -67(5) . . . .
C20 C21 C30 C28 -64(3) . . . .
C22 C21 C30 C28 -133(3) . . . .
C27 C21 C30 C28 4(3) . . . .
C13 C10 C31 N5 -174.8(17) . . . .
C11 C10 C31 N5 -119.5(13) . . . .
N5 C10 C31 C13 174.8(17) . . . .
C11 C10 C31 C13 55.3(13) . . . .
N5 C10 C31 C1 -33.2(10) . . . .
C13 C10 C31 C1 152.0(17) . . . .
C11 C10 C31 C1 -152.7(14) . . . .
N5 C10 C31 C11 119.5(13) . . . .
C13 C10 C31 C11 -55.3(13) . . . .
C1 N5 C31 C10 -130.5(14) . . . .
Co1 N5 C31 C10 116.1(15) 2_656 . . .
C1 N5 C31 C13 -135(2) . . . .
C10 N5 C31 C13 -4.9(16) . . . .
Co1 N5 C31 C13 111(2) 2_656 . . .
C10 N5 C31 C1 130.5(14) . . . .
Co1 N5 C31 C1 -113.5(15) 2_656 . . .
C1 N5 C31 C11 -172.8(14) . . . .
C10 N5 C31 C11 -42.3(10) . . . .
Co1 N5 C31 C11 73.8(17) 2_656 . . .
C11 C13 C31 C10 -63.8(13) . . . .
C14 C13 C31 C10 -112.0(19) . . . .
C12 C13 C31 C10 -63(2) . . . .
C11 C13 C31 N5 -59.0(19) . . . .
C14 C13 C31 N5 -107(2) . . . .
C10 C13 C31 N5 4.8(16) . . . .
C12 C13 C31 N5 -58(3) . . . .
C11 C13 C31 C1 -110(3) . . . .
C14 C13 C31 C1 -158(2) . . . .
C10 C13 C31 C1 -46(2) . . . .
C12 C13 C31 C1 -109(3) . . . .
C14 C13 C31 C11 -48.2(15) . . . .
C10 C13 C31 C11 63.8(13) . . . .
C12 C13 C31 C11 1.3(19) . . . .
N3 N4 C32 C40 123.5(18) . . . .
C9 N4 C32 C40 122.5(19) . . . .
C33 N4 C32 C40 70.7(17) . . . .
Co1 N4 C32 C40 -62(2) 2_656 . . .
N3 N4 C32 C33 52.8(17) . . . .
C9 N4 C32 C33 51.8(12) . . . .
Co1 N4 C32 C33 -133.0(13) 2_656 . . .
N3 N4 C32 O1 -124.1(16) . . . .
C9 N4 C32 O1 -125.1(15) . . . .
C33 N4 C32 O1 -176.9(17) . . . .
Co1 N4 C32 O1 50.1(17) 2_656 . . .
N3 N4 C32 C34 56(2) . . . .
C9 N4 C32 C34 55.1(18) . . . .
C33 N4 C32 C34 3.3(15) . . . .
Co1 N4 C32 C34 -129.7(15) 2_656 . . .
N3 N4 C32 C9 1.0(15) . . . .
C33 N4 C32 C9 -51.8(11) . . . .
Co1 N4 C32 C9 175.3(14) 2_656 . . .
N3 C9 C33 C34 164.1(19) . . . .
N4 C9 C33 C34 112.2(17) . . . .
C32 C9 C33 C34 60.4(16) . . . .
N3 C9 C33 C32 104(2) . . . .
N4 C9 C33 C32 51.8(11) . . . .
N3 C9 C33 N4 51.9(16) . . . .
C32 C9 C33 N4 -51.8(11) . . . .
N4 C32 C33 C9 -61.8(12) . . . .
C40 C32 C33 C9 -179.7(17) . . . .
O1 C32 C33 C9 -49(7) . . . .
C34 C32 C33 C9 121.6(16) . . . .
N4 C32 C33 C34 176.6(16) . . . .
C40 C32 C33 C34 58.7(14) . . . .
O1 C32 C33 C34 -171(7) . . . .
C9 C32 C33 C34 -121.6(16) . . . .
C40 C32 C33 N4 -117.9(16) . . . .
O1 C32 C33 N4 12(7) . . . .
C34 C32 C33 N4 -176.6(16) . . . .
C9 C32 C33 N4 61.8(12) . . . .
N3 N4 C33 C9 -37.4(13) . . . .
C32 N4 C33 C9 100.2(16) . . . .
Co1 N4 C33 C9 -147.9(16) 2_656 . . .
N3 N4 C33 C34 -141.2(17) . . . .
C32 N4 C33 C34 -3.6(17) . . . .
C9 N4 C33 C34 -104(2) . . . .
Co1 N4 C33 C34 108.3(18) 2_656 . . .
N3 N4 C33 C32 -137.6(15) . . . .
C9 N4 C33 C32 -100.2(16) . . . .
Co1 N4 C33 C32 112.0(16) 2_656 . . .
C35 N6 C34 C33 116.9(19) . . . .
C39 N6 C34 C33 178.3(16) . . . .
C40 N6 C34 C33 61.2(18) . . . .
C35 N6 C34 C40 55.6(15) . . . .
C39 N6 C34 C40 117(2) . . . .
C35 N6 C34 C32 54.8(19) . . . .
C39 N6 C34 C32 116.3(19) . . . .
C40 N6 C34 C32 -0.8(17) . . . .
C39 N6 C34 C35 61.5(17) . . . .
C40 N6 C34 C35 -55.6(15) . . . .
C9 C33 C34 N6 -171.2(18) . . . .
C32 C33 C34 N6 -103.7(19) . . . .
N4 C33 C34 N6 -101(2) . . . .
C9 C33 C34 C40 -120.5(19) . . . .
C32 C33 C34 C40 -53.0(13) . . . .
N4 C33 C34 C40 -49.9(17) . . . .
C9 C33 C34 C32 -67.5(17) . . . .
N4 C33 C34 C32 3.1(14) . . . .
C9 C33 C34 C35 -118(2) . . . .
C32 C33 C34 C35 -50.4(19) . . . .
N4 C33 C34 C35 -47(2) . . . .
N4 C32 C34 N6 99(2) . . . .
C40 C32 C34 N6 0.8(19) . . . .
C33 C32 C34 N6 103(2) . . . .
O1 C32 C34 N6 -80(3) . . . .
C9 C32 C34 N6 141.1(18) . . . .
N4 C32 C34 C33 -3.7(17) . . . .
C40 C32 C34 C33 -102.1(17) . . . .
O1 C32 C34 C33 177(3) . . . .
C9 C32 C34 C33 38.2(12) . . . .
N4 C32 C34 C40 98(2) . . . .
C33 C32 C34 C40 102.1(17) . . . .
O1 C32 C34 C40 -81(3) . . . .
C9 C32 C34 C40 140.2(16) . . . .
N4 C32 C34 C35 136.7(18) . . . .
C40 C32 C34 C35 38.3(13) . . . .
C33 C32 C34 C35 140.4(15) . . . .
O1 C32 C34 C35 -43(3) . . . .
C9 C32 C34 C35 178.5(12) . . . .
C34 N6 C35 C40 -66.2(15) . . . .
C39 N6 C35 C40 176.0(18) . . . .
C34 N6 C35 C36 174.8(17) . . . .
C39 N6 C35 C36 57.0(13) . . . .
C40 N6 C35 C36 -119.1(18) . . . .
C34 N6 C35 C39 117.8(17) . . . .
C40 N6 C35 C39 -176.0(18) . . . .
C39 N6 C35 C34 -117.8(17) . . . .
C40 N6 C35 C34 66.2(15) . . . .
C40 C35 C36 C38 176(2) . . . .
N6 C35 C36 C38 -125(2) . . . .
C39 C35 C36 C38 -67(2) . . . .
C34 C35 C36 C38 -120(2) . . . .
C40 C35 C36 C37 -117(2) . . . .
N6 C35 C36 C37 -57(2) . . . .
C39 C35 C36 C37 0.0(18) . . . .
C34 C35 C36 C37 -52(3) . . . .
C40 C35 C36 C39 -117(2) . . . .
N6 C35 C36 C39 -57.2(14) . . . .
C34 C35 C36 C39 -52(2) . . . .
C35 C36 C37 C38 -103(2) . . . .
C39 C36 C37 C38 -103(2) . . . .
C38 C36 C37 C47 0(2) . . . .
C35 C36 C37 C47 -103(3) . . . .
C39 C36 C37 C47 -103(3) . . . .
C38 C36 C37 C39 103(2) . . . .
C35 C36 C37 C39 0.0(19) . . . .
C38 C36 C37 C41 -40.2(17) . . . .
C35 C36 C37 C41 -143.6(19) . . . .
C39 C36 C37 C41 -143.6(17) . . . .
C47 C37 C38 C36 180(2) . . . .
C39 C37 C38 C36 -58.7(15) . . . .
C41 C37 C38 C36 119(2) . . . .
C47 C37 C38 C41 60.6(17) . . . .
C39 C37 C38 C41 -178.1(19) . . . .
C36 C37 C38 C41 -119(2) . . . .
C39 C37 C38 C47 121.4(19) . . . .
C36 C37 C38 C47 -180(2) . . . .
C41 C37 C38 C47 -60.6(17) . . . .
C47 C37 C38 C39 -121.4(19) . . . .
C36 C37 C38 C39 58.7(15) . . . .
C41 C37 C38 C39 178.1(19) . . . .
C35 C36 C38 C37 115(2) . . . .
C39 C36 C38 C37 56.8(17) . . . .
C35 C36 C38 C41 -172(2) . . . .
C37 C36 C38 C41 73(2) . . . .
C39 C36 C38 C41 130(3) . . . .
C35 C36 C38 C47 115(3) . . . .
C37 C36 C38 C47 0(2) . . . .
C39 C36 C38 C47 57(3) . . . .
C35 C36 C38 C39 58.1(19) . . . .
C37 C36 C38 C39 -56.8(17) . . . .
C38 C37 C39 C36 57.6(18) . . . .
C47 C37 C39 C36 116(2) . . . .
C41 C37 C39 C36 56(2) . . . .
C38 C37 C39 N6 119(2) . . . .
C47 C37 C39 N6 177.6(18) . . . .
C36 C37 C39 N6 61.7(17) . . . .
C41 C37 C39 N6 117(2) . . . .
C38 C37 C39 C35 58(2) . . . .
C47 C37 C39 C35 116(2) . . . .
C36 C37 C39 C35 0.0(16) . . . .
C41 C37 C39 C35 56(3) . . . .
C47 C37 C39 C38 58(2) . . . .
C36 C37 C39 C38 -57.6(18) . . . .
C41 C37 C39 C38 -2(2) . . . .
C38 C36 C39 C37 -55.1(16) . . . .
C35 C36 C39 C37 -180.0(17) . . . .
C38 C36 C39 N6 179.8(18) . . . .
C35 C36 C39 N6 54.9(13) . . . .
C37 C36 C39 N6 -125.1(17) . . . .
C38 C36 C39 C35 124.9(18) . . . .
C37 C36 C39 C35 180.0(17) . . . .
C35 C36 C39 C38 -124.9(18) . . . .
C37 C36 C39 C38 55.1(16) . . . .
C34 N6 C39 C37 -179.8(18) . . . .
C35 N6 C39 C37 -105.8(19) . . . .
C40 N6 C39 C37 -102(2) . . . .
C34 N6 C39 C36 -128.9(19) . . . .
C35 N6 C39 C36 -55.0(14) . . . .
C40 N6 C39 C36 -51(2) . . . .
C34 N6 C39 C35 -73.9(19) . . . .
C40 N6 C39 C35 3.9(18) . . . .
C34 N6 C39 C38 -129(2) . . . .
C35 N6 C39 C38 -55(2) . . . .
C40 N6 C39 C38 -51(3) . . . .
C40 C35 C39 C37 98(2) . . . .
N6 C35 C39 C37 102(2) . . . .
C36 C35 C39 C37 0.0(17) . . . .
C34 C35 C39 C37 142.3(17) . . . .
C40 C35 C39 C36 98(2) . . . .
N6 C35 C39 C36 102.3(17) . . . .
C34 C35 C39 C36 142.2(15) . . . .
C40 C35 C39 N6 -4(2) . . . .
C36 C35 C39 N6 -102.3(17) . . . .
C34 C35 C39 N6 40.0(13) . . . .
C40 C35 C39 C38 135(2) . . . .
N6 C35 C39 C38 139.2(17) . . . .
C36 C35 C39 C38 36.9(13) . . . .
C34 C35 C39 C38 179.2(13) . . . .
C36 C35 C40 N6 70.6(19) . . . .
C39 C35 C40 N6 4.1(19) . . . .
C34 C35 C40 N6 -52.6(15) . . . .
N6 C35 C40 C32 111(2) . . . .
C36 C35 C40 C32 -178.5(18) . . . .
C39 C35 C40 C32 115(2) . . . .
C34 C35 C40 C32 58.4(17) . . . .
N6 C35 C40 C34 52.6(15) . . . .
C36 C35 C40 C34 123(2) . . . .
C39 C35 C40 C34 57(2) . . . .
C34 N6 C40 C35 100.1(18) . . . .
C39 N6 C40 C35 -4(2) . . . .
C34 N6 C40 C32 1(2) . . . .
C35 N6 C40 C32 -99(2) . . . .
C39 N6 C40 C32 -103(2) . . . .
C35 N6 C40 C34 -100.1(18) . . . .
C39 N6 C40 C34 -104(2) . . . .
N4 C32 C40 C35 179.5(18) . . . .
C33 C32 C40 C35 -119(2) . . . .
O1 C32 C40 C35 72(2) . . . .
C34 C32 C40 C35 -64.9(19) . . . .
C9 C32 C40 C35 -119(2) . . . .
N4 C32 C40 N6 -116(2) . . . .
C33 C32 C40 N6 -55(2) . . . .
O1 C32 C40 N6 136(2) . . . .
C34 C32 C40 N6 -0.8(18) . . . .
C9 C32 C40 N6 -55(3) . . . .
N4 C32 C40 C34 -115.6(19) . . . .
C33 C32 C40 C34 -54.3(13) . . . .
O1 C32 C40 C34 137.0(17) . . . .
C9 C32 C40 C34 -55(2) . . . .
N6 C34 C40 C35 -58.3(15) . . . .
C33 C34 C40 C35 177.0(17) . . . .
C32 C34 C40 C35 120.8(18) . . . .
C33 C34 C40 N6 -124.7(18) . . . .
C32 C34 C40 N6 179(2) . . . .
C35 C34 C40 N6 58.3(15) . . . .
N6 C34 C40 C32 -179(2) . . . .
C33 C34 C40 C32 56.2(13) . . . .
C35 C34 C40 C32 -120.8(18) . . . .
C37 C38 C41 B6 -58(3) . . . .
C36 C38 C41 B6 -117(3) . . . .
C47 C38 C41 B6 -1(2) . . . .
C39 C38 C41 B6 -60(4) . . . .
C37 C38 C41 C47 -56.4(18) . . . .
C36 C38 C41 C47 -115(3) . . . .
C39 C38 C41 C47 -58(3) . . . .
C37 C38 C41 C42 -116(2) . . . .
C36 C38 C41 C42 -175(2) . . . .
C47 C38 C41 C42 -59(2) . . . .
C39 C38 C41 C42 -118(3) . . . .
C36 C38 C41 C37 -59(2) . . . .
C47 C38 C41 C37 56.4(18) . . . .
C39 C38 C41 C37 -2(2) . . . .
C38 C41 C42 B5 116(3) . . . .
B6 C41 C42 B5 4(2) . . . .
C47 C41 C42 B5 67(3) . . . .
C37 C41 C42 B5 67(3) . . . .
C38 C41 C42 B6 112(2) . . . .
C47 C41 C42 B6 62.8(18) . . . .
C37 C41 C42 B6 63(2) . . . .
C38 C41 C42 C43 -179(2) . . . .
B6 C41 C42 C43 69(2) . . . .
C47 C41 C42 C43 132(2) . . . .
C37 C41 C42 C43 132(2) . . . .
C38 C41 C42 C47 49(2) . . . .
B6 C41 C42 C47 -62.8(18) . . . .
C37 C41 C42 C47 0.2(16) . . . .
B6 C42 C43 B5 -62(2) . . . .
C41 C42 C43 B5 -117(2) . . . .
C47 C42 C43 B5 -65(3) . . . .
B5 C42 C43 B2 -3(3) . . . .
B6 C42 C43 B2 -65(3) . . . .
C41 C42 C43 B2 -120(3) . . . .
C47 C42 C43 B2 -68(4) . . . .
B5 C42 C43 C46 -69(2) . . . .
B6 C42 C43 C46 -131(2) . . . .
C41 C42 C43 C46 174.2(19) . . . .
C47 C42 C43 C46 -134(2) . . . .
B5 C42 C43 B6 62(2) . . . .
C41 C42 C43 B6 -54.8(18) . . . .
C47 C42 C43 B6 -3(2) . . . .
C45 N7 C44 B4 63(2) . . . .
B3 N7 C44 B4 -67(2) . . . .
B4 N7 C44 B3 67(2) . . . .
C45 N7 C44 B3 130(2) . . . .
B4 N7 C44 C46 117(2) . . . .
C45 N7 C44 C46 179.9(18) . . . .
B3 N7 C44 C46 50.1(19) . . . .
B4 N7 C44 B2 69(3) . . . .
C45 N7 C44 B2 132(2) . . . .
B3 N7 C44 B2 2(2) . . . .
B4 N7 C45 C6 -116(2) . . . .
C44 N7 C45 C6 -161.1(18) . . . .
B3 N7 C45 C6 -115(2) . . . .
C44 N7 C45 B4 -45.2(18) . . . .
B3 N7 C45 B4 1(2) . . . .
C5 C6 C45 N7 15(4) 3_776 . . .
F2 C6 C45 N7 68(2) 3_776 . . .
C5 C6 C45 B4 -39(4) 3_776 . . .
F2 C6 C45 B4 15(3) 3_776 . . .
B4 C44 C46 B3 -1(3) . . . .
N7 C44 C46 B3 -71(2) . . . .
B2 C44 C46 B3 63(2) . . . .
B4 C44 C46 B2 -63(3) . . . .
B3 C44 C46 B2 -63(2) . . . .
N7 C44 C46 B2 -134(2) . . . .
B4 C44 C46 C43 -112(3) . . . .
B3 C44 C46 C43 -111(3) . . . .
N7 C44 C46 C43 177.4(19) . . . .
B2 C44 C46 C43 -49(2) . . . .
B4 C44 C46 B5 -65(3) . . . .
B3 C44 C46 B5 -64(3) . . . .
N7 C44 C46 B5 -136(2) . . . .
B2 C44 C46 B5 -2(2) . . . .
B5 C43 C46 B3 65(3) . . . .
B2 C43 C46 B3 2(3) . . . .
C42 C43 C46 B3 117(3) . . . .
B6 C43 C46 B3 62(4) . . . .
B5 C43 C46 B2 63(2) . . . .
C42 C43 C46 B2 115(3) . . . .
B6 C43 C46 B2 60(3) . . . .
B5 C43 C46 C44 127(2) . . . .
B2 C43 C46 C44 64(2) . . . .
C42 C43 C46 C44 179(2) . . . .
B6 C43 C46 C44 124(3) . . . .
B2 C43 C46 B5 -63(2) . . . .
C42 C43 C46 B5 52(2) . . . .
B6 C43 C46 B5 -3(2) . . . .
C39 C37 C47 C38 -71(2) . . . .
C36 C37 C47 C38 0(2) . . . .
C41 C37 C47 C38 55.5(19) . . . .
C38 C37 C47 C41 -55.5(19) . . . .
C39 C37 C47 C41 -127(2) . . . .
C36 C37 C47 C41 -55(2) . . . .
C38 C37 C47 B6 -106(2) . . . .
C39 C37 C47 B6 -177.3(19) . . . .
C36 C37 C47 B6 -106(3) . . . .
C41 C37 C47 B6 -50.4(18) . . . .
C38 C37 C47 C42 -55(3) . . . .
C39 C37 C47 C42 -127(2) . . . .
C36 C37 C47 C42 -55(4) . . . .
C41 C37 C47 C42 0(2) . . . .
C36 C38 C47 C37 0(2) . . . .
C41 C38 C47 C37 -104(2) . . . .
C39 C38 C47 C37 39.6(15) . . . .
C37 C38 C47 C41 104(2) . . . .
C36 C38 C47 C41 104(3) . . . .
C39 C38 C47 C41 143.3(19) . . . .
C37 C38 C47 B6 105(2) . . . .
C36 C38 C47 B6 105(3) . . . .
C41 C38 C47 B6 1(2) . . . .
C39 C38 C47 B6 144.7(18) . . . .
C37 C38 C47 C42 145.2(19) . . . .
C36 C38 C47 C42 145(2) . . . .
C41 C38 C47 C42 41.5(15) . . . .
C39 C38 C47 C42 -175.2(14) . . . .
C38 C41 C47 C37 55.6(18) . . . .
B6 C41 C47 C37 -126(2) . . . .
C42 C41 C47 C37 179.8(18) . . . .
B6 C41 C47 C38 179(2) . . . .
C42 C41 C47 C38 124(2) . . . .
C37 C41 C47 C38 -55.6(18) . . . .
C38 C41 C47 B6 -179(2) . . . .
C42 C41 C47 B6 -54.4(15) . . . .
C37 C41 C47 B6 126(2) . . . .
C38 C41 C47 C42 -124(2) . . . .
B6 C41 C47 C42 54.4(15) . . . .
C37 C41 C47 C42 -179.8(18) . . . .
C9 N3 C48 Co1 168(12) . . . .
N4 N3 C48 Co1 -2(2) . . . .
C8 N3 C48 Co1 179(2) . . . .
C9 N3 C48 C8 -11(13) . . . .
N4 N3 C48 C8 179.6(17) . . . .
Co1 N3 C48 C8 -179(2) . . . .
C9 N3 C48 N2 -15(14) . . . .
N4 N3 C48 N2 175.2(14) . . . .
C8 N3 C48 N2 -4.4(16) . . . .
Co1 N3 C48 N2 177(3) . . . .
F1 Co1 C48 N3 174.1(15) . . . .
Co1 Co1 C48 N3 1(2) 2_656 . . .
N4 Co1 C48 N3 -71.6(17) 2_656 . . .
N5 Co1 C48 N3 84.6(17) 2_656 . . .
C1 Co1 C48 N3 174.9(11) . . . .
F1 Co1 C48 N2 -3(2) . . . .
Co1 Co1 C48 N2 -175.6(11) 2_656 . . .
N4 Co1 C48 N2 111.5(17) 2_656 . . .
N5 Co1 C48 N2 -92.3(17) 2_656 . . .
N3 Co1 C48 N2 -177(3) . . . .
C1 Co1 C48 N2 -2(3) . . . .
N2 C8 C48 N3 -175.2(17) . . . .
N3 C8 C48 N2 175.2(17) . . . .
C2 N2 C48 N3 -168(2) . . . .
C8 N2 C48 N3 5.3(19) . . . .
C2 N2 C48 Co1 8(3) . . . .
C8 N2 C48 Co1 -178(2) . . . .
C2 N2 C48 C8 -174(2) . . . .
F2 C5 C49 C50 82(6) . . . .
F3 C5 C49 C50 -156(3) . . . .
C6 C5 C49 C50 107(3) 3_776 . . .
C4 C5 C49 C50 -67(3) . . . .
C51 C5 C49 C50 13(2) . . . .
C5 C49 C50 C51 -93(8) . . . .
C5 C49 C50 C4 54.7(19) . . . .
F2 C5 C50 C49 -153(3) . . . .
F3 C5 C50 C49 29(3) . . . .
C6 C5 C50 C49 -76(3) 3_776 . . .
C4 C5 C50 C49 113(2) . . . .
C51 C5 C50 C49 -161(3) . . . .
F2 C5 C50 C51 8(4) . . . .
F3 C5 C50 C51 -170(3) . . . .
C6 C5 C50 C51 85(2) 3_776 . . .
C4 C5 C50 C51 -86(2) . . . .
C49 C5 C50 C51 161(3) . . . .
F2 C5 C50 C4 94(3) . . . .
F3 C5 C50 C4 -84(2) . . . .
C6 C5 C50 C4 171(2) 3_776 . . .
C51 C5 C50 C4 86(2) . . . .
C49 C5 C50 C4 -113(2) . . . .
C49 C50 C51 C5 95(8) . . . .
C4 C50 C51 C5 -55.7(16) . . . .
F2 C5 C51 C50 -174(3) . . . .
F3 C5 C51 C50 37(8) . . . .
C6 C5 C51 C50 -100(2) 3_776 . . .
C4 C5 C51 C50 88(2) . . . .
C49 C5 C51 C50 -11.7(19) . . . .
C2 N1 C52 F1 -20(6) . . . .
C3 N1 C52 F1 -170.8(15) . . . .
C2 N1 C52 C1 -20(6) . . . .
C3 N1 C52 C1 -171.0(15) . . . .
F1 N1 C52 C1 -0.2(14) . . . .
Co1 F1 C52 N1 -35(7) . . . .
C1 F1 C52 N1 -179.8(16) . . . .
Co1 F1 C52 C1 145(7) . . . .
N1 F1 C52 C1 179.8(16) . . . .
F1 C1 C52 N1 0.2(18) . . . .
C31 C1 C52 N1 -129(2) . . . .
Co1 C1 C52 N1 -4(2) . . . .
C31 C1 C52 F1 -130(2) . . . .
Co1 C1 C52 F1 -4.5(9) . . . .
N1 C3 B1 C7 -3(2) . . . .
C2 C3 B1 C7 4.2(18) . . . .
N1 C3 B1 C4 -143.9(19) . . . .
C2 C3 B1 C4 -136(2) . . . .
N1 C3 B1 C2 -7.7(14) . . . .
F2 C7 B1 C3 171.3(17) . . . .
N2 C7 B1 C3 1(3) . . . .
C2 C7 B1 C3 -4.3(18) . . . .
F2 C7 B1 C4 -43(2) . . . .
N2 C7 B1 C4 146.1(17) . . . .
C2 C7 B1 C4 141.3(19) . . . .
F2 C7 B1 C2 175.6(16) . . . .
N2 C7 B1 C2 4.9(14) . . . .
C5 C4 B1 C3 164.7(17) . . . .
C50 C4 B1 C3 -168(2) . . . .
C5 C4 B1 C7 21(2) . . . .
C50 C4 B1 C7 48(3) . . . .
C5 C4 B1 C2 83(3) . . . .
C50 C4 B1 C2 110(3) . . . .
B5 C43 B2 C46 -103(2) . . . .
C42 C43 B2 C46 -100(3) . . . .
B6 C43 B2 C46 -143(2) . . . .
B5 C43 B2 B3 -105(3) . . . .
C42 C43 B2 B3 -102(3) . . . .
C46 C43 B2 B3 -2(2) . . . .
B6 C43 B2 B3 -145(3) . . . .
C42 C43 B2 B5 3(2) . . . .
C46 C43 B2 B5 103(2) . . . .
B6 C43 B2 B5 -40.3(16) . . . .
B5 C43 B2 C44 -142(2) . . . .
C42 C43 B2 C44 -140(2) . . . .
C46 C43 B2 C44 -39.8(14) . . . .
B6 C43 B2 C44 177.3(16) . . . .
B3 C46 B2 C43 -178(3) . . . .
C44 C46 B2 C43 -124(2) . . . .
B5 C46 B2 C43 54.2(17) . . . .
C44 C46 B2 B3 53.5(19) . . . .
C43 C46 B2 B3 178(3) . . . .
B5 C46 B2 B3 -128(3) . . . .
B3 C46 B2 B5 128(3) . . . .
C44 C46 B2 B5 -178.4(19) . . . .
C43 C46 B2 B5 -54.2(17) . . . .
B3 C46 B2 C44 -53.5(19) . . . .
C43 C46 B2 C44 124.3(19) . . . .
B5 C46 B2 C44 178.4(19) . . . .
B2 C46 B3 C44 102(2) . . . .
C43 C46 B3 C44 100(2) . . . .
B5 C46 B3 C44 138.0(18) . . . .
C44 C46 B3 B2 -102(2) . . . .
C43 C46 B3 B2 -2(3) . . . .
B5 C46 B3 B2 36.3(18) . . . .
B2 C46 B3 B4 102(3) . . . .
C44 C46 B3 B4 1(2) . . . .
C43 C46 B3 B4 100(3) . . . .
B5 C46 B3 B4 139(3) . . . .
B2 C46 B3 N7 143(2) . . . .
C44 C46 B3 N7 41.3(14) . . . .
C43 C46 B3 N7 141(2) . . . .
B5 C46 B3 N7 179.3(15) . . . .
B4 C44 B3 C46 179(2) . . . .
N7 C44 B3 C46 118.7(19) . . . .
B2 C44 B3 C46 -59.3(18) . . . .
B4 C44 B3 B2 -121(2) . . . .
N7 C44 B3 B2 178(2) . . . .
C46 C44 B3 B2 59.3(18) . . . .
N7 C44 B3 B4 -60.7(18) . . . .
C46 C44 B3 B4 -179(2) . . . .
B2 C44 B3 B4 121(2) . . . .
B4 C44 B3 N7 60.7(18) . . . .
C46 C44 B3 N7 -118.7(19) . . . .
B2 C44 B3 N7 -178(2) . . . .
C43 B2 B3 C46 2(3) . . . .
B5 B2 B3 C46 -63(3) . . . .
C44 B2 B3 C46 68(2) . . . .
C43 B2 B3 C44 -66(3) . . . .
C46 B2 B3 C44 -68(2) . . . .
B5 B2 B3 C44 -131(3) . . . .
C43 B2 B3 B4 -115(3) . . . .
C46 B2 B3 B4 -118(3) . . . .
B5 B2 B3 B4 180(2) . . . .
C44 B2 B3 B4 -50(2) . . . .
C43 B2 B3 N7 -63(4) . . . .
C46 B2 B3 N7 -66(3) . . . .
B5 B2 B3 N7 -128(3) . . . .
C44 B2 B3 N7 2(2) . . . .
B3 C44 B4 N7 -100(2) . . . .
C46 C44 B4 N7 -99(2) . . . .
B2 C44 B4 N7 -139.4(17) . . . .
N7 C44 B4 B3 100(2) . . . .
C46 C44 B4 B3 1(2) . . . .
B2 C44 B4 B3 -39.4(17) . . . .
B3 C44 B4 C45 -138(2) . . . .
N7 C44 B4 C45 -38.5(13) . . . .
C46 C44 B4 C45 -138(2) . . . .
B2 C44 B4 C45 -177.8(15) . . . .
C45 N7 B4 C44 -125.4(19) . . . .
B3 N7 B4 C44 55.8(19) . . . .
C44 N7 B4 B3 -55.8(19) . . . .
C45 N7 B4 B3 179(2) . . . .
C44 N7 B4 C45 125.4(19) . . . .
B3 N7 B4 C45 -179(2) . . . .
C46 B3 B4 C44 -1(3) . . . .
B2 B3 B4 C44 71(3) . . . .
N7 B3 B4 C44 -64(2) . . . .
C46 B3 B4 N7 63(3) . . . .
C44 B3 B4 N7 64(2) . . . .
B2 B3 B4 N7 135(3) . . . .
C46 B3 B4 C45 64(4) . . . .
C44 B3 B4 C45 65(3) . . . .
B2 B3 B4 C45 136(3) . . . .
N7 B3 B4 C45 1(2) . . . .
B6 C42 B5 C43 98(2) . . . .
C41 C42 B5 C43 94(3) . . . .
C47 C42 B5 C43 138.7(19) . . . .
C43 C42 B5 B6 -98(2) . . . .
C41 C42 B5 B6 -4(2) . . . .
C47 C42 B5 B6 41.0(16) . . . .
B6 C42 B5 B2 101(3) . . . .
C43 C42 B5 B2 3(2) . . . .
C41 C42 B5 B2 97(3) . . . .
C47 C42 B5 B2 142(2) . . . .
B6 C42 B5 C46 139(2) . . . .
C43 C42 B5 C46 41.1(15) . . . .
C41 C42 B5 C46 135(2) . . . .
C47 C42 B5 C46 179.8(14) . . . .
B2 C43 B5 C42 177(2) . . . .
C46 C43 B5 C42 122(2) . . . .
B6 C43 B5 C42 -60.9(17) . . . .
B2 C43 B5 B6 -122(2) . . . .
C42 C43 B5 B6 60.9(17) . . . .
C46 C43 B5 B6 -177(2) . . . .
C42 C43 B5 B2 -177(2) . . . .
C46 C43 B5 B2 -55.4(16) . . . .
B6 C43 B5 B2 122(2) . . . .
B2 C43 B5 C46 55.4(16) . . . .
C42 C43 B5 C46 -122(2) . . . .
B6 C43 B5 C46 177(2) . . . .
C43 B2 B5 C42 -3(2) . . . .
C46 B2 B5 C42 61(3) . . . .
B3 B2 B5 C42 107(3) . . . .
C44 B2 B5 C42 59(4) . . . .
C46 B2 B5 C43 64(2) . . . .
B3 B2 B5 C43 110(3) . . . .
C44 B2 B5 C43 62(3) . . . .
C43 B2 B5 B6 66(2) . . . .
C46 B2 B5 B6 130(2) . . . .
B3 B2 B5 B6 176(2) . . . .
C44 B2 B5 B6 128(3) . . . .
C43 B2 B5 C46 -64(2) . . . .
B3 B2 B5 C46 46(2) . . . .
C44 B2 B5 C46 -2(2) . . . .
C43 C42 B6 B5 59.4(18) . . . .
C41 C42 B6 B5 176(2) . . . .
C47 C42 B6 B5 -123(2) . . . .
B5 C42 B6 C41 -176(2) . . . .
C43 C42 B6 C41 -116.7(19) . . . .
C47 C42 B6 C41 60.7(15) . . . .
B5 C42 B6 C47 123(2) . . . .
C43 C42 B6 C47 -177.3(19) . . . .
C41 C42 B6 C47 -60.7(15) . . . .
B5 C42 B6 C43 -59.4(18) . . . .
C41 C42 B6 C43 116.7(19) . . . .
C47 C42 B6 C43 177.3(19) . . . .
C43 B5 B6 C42 -63(2) . . . .
B2 B5 B6 C42 -114(3) . . . .
C46 B5 B6 C42 -66(3) . . . .
C42 B5 B6 C41 4(3) . . . .
C43 B5 B6 C41 -59(3) . . . .
B2 B5 B6 C41 -110(3) . . . .
C46 B5 B6 C41 -61(4) . . . .
C42 B5 B6 C47 -65(2) . . . .
C43 B5 B6 C47 -128(2) . . . .
B2 B5 B6 C47 -179(2) . . . .
C46 B5 B6 C47 -131(3) . . . .
C42 B5 B6 C43 63(2) . . . .
B2 B5 B6 C43 -51(2) . . . .
C46 B5 B6 C43 -3(2) . . . .
C38 C41 B6 C42 -94(3) . . . .
C47 C41 B6 C42 -95.8(18) . . . .
C37 C41 B6 C42 -131.3(18) . . . .
C38 C41 B6 B5 -98(3) . . . .
C47 C41 B6 B5 -100(3) . . . .
C42 C41 B6 B5 -4(2) . . . .
C37 C41 B6 B5 -135(2) . . . .
C38 C41 B6 C47 1(2) . . . .
C42 C41 B6 C47 95.8(18) . . . .
C37 C41 B6 C47 -35.5(13) . . . .
C38 C41 B6 C43 -137(2) . . . .
C47 C41 B6 C43 -138.6(19) . . . .
C42 C41 B6 C43 -42.7(15) . . . .
C37 C41 B6 C43 -174.0(16) . . . .
C37 C47 B6 C42 130(2) . . . .
C38 C47 B6 C42 66(2) . . . .
C41 C47 B6 C42 67.2(18) . . . .
C37 C47 B6 B5 -180(2) . . . .
C38 C47 B6 B5 116(3) . . . .
C41 C47 B6 B5 117(2) . . . .
C42 C47 B6 B5 49.7(19) . . . .
C37 C47 B6 C41 63(2) . . . .
C38 C47 B6 C41 -1(2) . . . .
C42 C47 B6 C41 -67.2(18) . . . .
C37 C47 B6 C43 128(3) . . . .
C38 C47 B6 C43 63(3) . . . .
C41 C47 B6 C43 64(3) . . . .
C42 C47 B6 C43 -3(2) . . . .
B5 C43 B6 C42 79(2) . . . .
B2 C43 B6 C42 130(2) . . . .
C46 C43 B6 C42 83(3) . . . .
B2 C43 B6 B5 51(2) . . . .
C42 C43 B6 B5 -79(2) . . . .
C46 C43 B6 B5 4(3) . . . .
B5 C43 B6 C41 135(2) . . . .
B2 C43 B6 C41 -174(2) . . . .
C42 C43 B6 C41 55.6(19) . . . .
C46 C43 B6 C41 139(3) . . . .
B5 C43 B6 C47 83(3) . . . .
B2 C43 B6 C47 134(3) . . . .
C42 C43 B6 C47 4(3) . . . .
C46 C43 B6 C47 87(4) . . . .
